data_4071709
loop_
_publ_author_name
'Yuki, Masahiro'
'Miyake, Yoshihiro'
'Nishibayashi, Yoshiaki'
'Wakiji, Issei'
'Hidai, Masanobu'

_publ_section_title
;
 Synthesis and Reactivity of Tungsten&#x2212; and
 Molybdenum&#x2212;Dinitrogen Complexes Bearing Ferrocenyldiphosphines
 toward Protonolysis
;
_journal_issue 15
_journal_name_full Organometallics
_journal_page_first 3947
_journal_paper_doi 10.1021/om800327j
_journal_volume 27
_journal_year 2008
_chemical_formula_moiety 'C38 H58 F6 Fe2 N2 O6 P4 S2 W '
_chemical_formula_sum 'C38 H58 F6 Fe2 N2 O6 P4 S2 W'
_chemical_formula_weight 1236.44
_space_group_IT_number 14
_symmetry_cell_setting monoclinic
_symmetry_Int_Tables_number 14
_symmetry_space_group_name_Hall '-P 2ybc'
_symmetry_space_group_name_H-M 'P 1 21/c 1'
_cell_angle_alpha 90.0000
_cell_angle_beta 105.0220(6)
_cell_angle_gamma 90.0000
_cell_formula_units_Z 4
_cell_length_a 16.9906(5)
_cell_length_b 14.3654(3)
_cell_length_c 19.4780(5)
_cell_measurement_reflns_used 51161
_cell_measurement_temperature 173.1
_cell_measurement_theta_max 27.4
_cell_measurement_theta_min 2.0
_cell_volume 4591.7(2)
_computing_cell_refinement PROCESS-AUTO
_computing_data_collection PROCESS-AUTO
_computing_data_reduction CrystalStructure
_computing_publication_material 'CrystalStructure 3.8'
_computing_structure_refinement CRYSTALS
_computing_structure_solution SIR97
_diffrn_detector_area_resol_mean 10.00
_diffrn_measured_fraction_theta_full 0.998
_diffrn_measured_fraction_theta_max 0.998
_diffrn_measurement_device_type 'Rigaku RAXIS-RAPID'
_diffrn_measurement_method \w
_diffrn_radiation_type 'Mo K\a'
_diffrn_radiation_wavelength 0.71069
_diffrn_reflns_av_R_equivalents 0.041
_diffrn_reflns_limit_h_max 22
_diffrn_reflns_limit_h_min -22
_diffrn_reflns_limit_k_max 18
_diffrn_reflns_limit_k_min -17
_diffrn_reflns_limit_l_max 25
_diffrn_reflns_limit_l_min -25
_diffrn_reflns_number 42091
_diffrn_reflns_theta_full 27.45
_diffrn_reflns_theta_max 27.45
_exptl_absorpt_coefficient_mu 3.426
_exptl_absorpt_correction_T_max 0.504
_exptl_absorpt_correction_T_min 0.282
_exptl_absorpt_correction_type multi-scan
_exptl_absorpt_process_details
;
    Higashi, T. (1995). Program for Absorption Correction.
    Rigaku Corporation, Tokyo, Japan.
;
_exptl_crystal_colour red-orange
_exptl_crystal_density_diffrn 1.788
_exptl_crystal_density_method 'not measured'
_exptl_crystal_description platelet
_exptl_crystal_F_000 2480.00
_exptl_crystal_size_max 0.25
_exptl_crystal_size_mid 0.25
_exptl_crystal_size_min 0.20
_refine_diff_density_max 1.57
_refine_diff_density_min -1.09
_refine_ls_extinction_method none
_refine_ls_goodness_of_fit_ref 0.996
_refine_ls_hydrogen_treatment mixed
_refine_ls_number_parameters 608
_refine_ls_number_reflns 10463
_refine_ls_R_factor_gt 0.0253
_refine_ls_shift/su_max 0.0000
_refine_ls_structure_factor_coef Fsqd
_refine_ls_weighting_details 'w = 1/[0.0002Fo^2^ + 1.0000\s(Fo^2^)]/(4Fo^2^)'
_refine_ls_weighting_scheme calc
_refine_ls_wR_factor_ref 0.0560
_reflns_number_gt 8369
_reflns_number_total 10471
_reflns_threshold_expression F^2^>2.0\s(F^2^)
_cod_data_source_file om800327j-file003.cif
_cod_data_source_block '_3-non-solvent'
_cod_original_formula_sum 'C38 H58 F6 Fe2 N2 O6 P4 S2 W '
_cod_database_code 4071709

loop_
_symmetry_equiv_pos_site_id
_symmetry_equiv_pos_as_xyz
1 +X,+Y,+Z
2 -X,1/2+Y,1/2-Z
3 -X,-Y,-Z
4 +X,1/2-Y,1/2+Z

loop_
_atom_site_label
_atom_site_type_symbol
_atom_site_fract_x
_atom_site_fract_y
_atom_site_fract_z
_atom_site_U_iso_or_equiv
_atom_site_adp_type
_atom_site_occupancy
_atom_site_symmetry_multiplicity
_atom_site_calc_flag
_atom_site_refinement_flags
W(1) W 0.247590(10) 0.068230(10) 0.347800(10) 0.01670(2) Uani 1.00 1 d .
Fe(1) Fe 0.27908(3) 0.37168(3) 0.42034(2) 0.02544(11) Uani 1.00 1 d .
Fe(2) Fe 0.34434(3) -0.21299(3) 0.37089(2) 0.02246(11) Uani 1.00 1 d .
S(1) S 0.11913(5) 0.14289(5) 0.18411(4) 0.0287(2) Uani 1.00 1 d .
S(2) S 0.30431(7) -0.05808(7) 0.66209(5) 0.0421(2) Uani 1.00 1 d .
P(1) P 0.16474(5) 0.17471(5) 0.40682(4) 0.02073(19) Uani 1.00 1 d .
P(2) P 0.34228(5) 0.19688(5) 0.32878(4) 0.0240(2) Uani 1.00 1 d .
P(3) P 0.29864(5) -0.03171(5) 0.25705(4) 0.02213(19) Uani 1.00 1 d .
P(4) P 0.17110(5) -0.07607(5) 0.37112(4) 0.02031(18) Uani 1.00 1 d .
F(1) F -0.01015(15) 0.12299(17) 0.07980(12) 0.0645(7) Uani 1.00 1 d .
F(2) F -0.03389(14) 0.11392(17) 0.18219(14) 0.0609(7) Uani 1.00 1 d .
F(3) F 0.02281(14) -0.00055(15) 0.14220(13) 0.0576(7) Uani 1.00 1 d .
F(4) F 0.19978(15) 0.04804(14) 0.70305(11) 0.0493(6) Uani 1.00 1 d .
F(5) F 0.18519(17) -0.09821(16) 0.71983(12) 0.0635(8) Uani 1.00 1 d .
F(6) F 0.14470(15) -0.04077(16) 0.61465(11) 0.0519(6) Uani 1.00 1 d .
O(1) O 0.14704(13) 0.09638(16) 0.25174(10) 0.0287(5) Uani 1.00 1 d .
O(2) O 0.10214(15) 0.23920(16) 0.19227(13) 0.0401(7) Uani 1.00 1 d .
O(3) O 0.16637(16) 0.11817(17) 0.13556(12) 0.0422(7) Uani 1.00 1 d .
O(4) O 0.31113(17) 0.0135(2) 0.61202(13) 0.0515(8) Uani 1.00 1 d .
O(5) O 0.2966(2) -0.15068(19) 0.63314(15) 0.0666(10) Uani 1.00 1 d .
O(6) O 0.35704(19) -0.0476(2) 0.73178(14) 0.0568(8) Uani 1.00 1 d .
N(1) N 0.31997(15) 0.04215(16) 0.42712(13) 0.0220(6) Uani 1.00 1 d .
N(2) N 0.37546(18) 0.0264(2) 0.48951(14) 0.0299(7) Uani 1.00 1 d .
C(1) C 0.17407(18) 0.3005(2) 0.40544(15) 0.0224(7) Uani 1.00 1 d .
C(2) C 0.17329(18) 0.3541(2) 0.34455(15) 0.0223(7) Uani 1.00 1 d .
C(3) C 0.18199(19) 0.4493(2) 0.36392(16) 0.0256(8) Uani 1.00 1 d .
C(4) C 0.1878(2) 0.4556(2) 0.43722(18) 0.0330(9) Uani 1.00 1 d .
C(5) C 0.1825(2) 0.3648(2) 0.46321(16) 0.0293(8) Uani 1.00 1 d .
C(6) C 0.1886(2) 0.1518(2) 0.50293(15) 0.0281(8) Uani 1.00 1 d .
C(7) C 0.1211(2) 0.1670(2) 0.53986(18) 0.0422(10) Uani 1.00 1 d .
C(8) C 0.05346(19) 0.1630(2) 0.37114(18) 0.0301(8) Uani 1.00 1 d .
C(9) C -0.0007(2) 0.2463(2) 0.3762(2) 0.0381(10) Uani 1.00 1 d .
C(10) C 0.36222(18) 0.2927(2) 0.39138(18) 0.0286(8) Uani 1.00 1 d .
C(11) C 0.3691(2) 0.2819(2) 0.46565(18) 0.0344(9) Uani 1.00 1 d .
C(12) C 0.3856(2) 0.3695(2) 0.4984(2) 0.0459(10) Uani 1.00 1 d .
C(13) C 0.3914(2) 0.4350(2) 0.4465(2) 0.0452(10) Uani 1.00 1 d .
C(14) C 0.3776(2) 0.3897(2) 0.3800(2) 0.0361(9) Uani 1.00 1 d .
C(15) C 0.3162(2) 0.2565(2) 0.24192(18) 0.0314(9) Uani 1.00 1 d .
C(16) C 0.3850(2) 0.2940(2) 0.2131(2) 0.0491(12) Uani 1.00 1 d .
C(17) C 0.4482(2) 0.1508(2) 0.3432(2) 0.0483(11) Uani 1.00 1 d .
C(18) C 0.5057(4) 0.1595(4) 0.4096(3) 0.0490(16) Uiso 0.60 1 d P
C(19) C 0.36891(19) -0.1210(2) 0.29982(16) 0.0237(7) Uani 1.00 1 d .
C(20) C 0.37273(19) -0.2142(2) 0.27571(16) 0.0280(8) Uani 1.00 1 d .
C(21) C 0.43260(19) -0.2633(2) 0.32684(17) 0.0303(8) Uani 1.00 1 d .
C(22) C 0.4675(2) -0.2014(2) 0.38309(17) 0.0313(8) Uani 1.00 1 d .
C(23) C 0.42913(18) -0.1139(2) 0.36682(16) 0.0258(8) Uani 1.00 1 d .
C(24) C 0.2174(2) -0.0986(2) 0.19561(16) 0.0287(8) Uani 1.00 1 d .
C(25) C 0.2263(2) -0.1263(2) 0.12297(18) 0.0460(11) Uani 1.00 1 d .
C(26) C 0.3512(2) 0.0246(2) 0.19521(17) 0.0312(9) Uani 1.00 1 d .
C(27) C 0.4209(2) -0.0284(2) 0.1785(2) 0.0517(13) Uani 1.00 1 d .
C(28) C 0.23496(18) -0.17923(19) 0.39050(15) 0.0217(7) Uani 1.00 1 d .
C(29) C 0.29583(19) -0.1951(2) 0.45597(16) 0.0279(8) Uani 1.00 1 d .
C(30) C 0.3265(2) -0.2870(2) 0.45576(18) 0.0323(9) Uani 1.00 1 d .
C(31) C 0.2848(2) -0.3297(2) 0.39026(18) 0.0334(9) Uani 1.00 1 d .
C(32) C 0.22884(18) -0.2642(2) 0.35092(17) 0.0269(8) Uani 1.00 1 d .
C(33) C 0.1369(2) -0.0775(2) 0.45371(16) 0.0270(8) Uani 1.00 1 d .
C(34) C 0.1008(2) -0.1688(2) 0.47013(19) 0.0395(10) Uani 1.00 1 d .
C(35) C 0.08064(19) -0.1216(2) 0.30590(17) 0.0287(8) Uani 1.00 1 d .
C(36) C 0.00288(19) -0.0668(2) 0.30172(19) 0.0370(9) Uani 1.00 1 d .
C(37) C 0.0190(2) 0.0908(2) 0.1452(2) 0.0427(10) Uani 1.00 1 d .
C(38) C 0.2043(2) -0.0366(2) 0.67537(18) 0.0393(10) Uani 1.00 1 d .
C(39) C 0.5187(5) 0.2163(6) 0.3769(5) 0.043(2) Uiso 0.40 1 d P
H(1) H 0.346(2) 0.034(2) 0.527(2) 0.046(10) Uiso 1.00 1 c .
H(2) H 0.411(2) -0.025(3) 0.494(2) 0.073(14) Uiso 1.00 1 c .
H(3) H 0.1682 0.3324 0.3013 0.026 Uiso 1.00 1 c R
H(4) H 0.1854 0.4984 0.3356 0.030 Uiso 1.00 1 c R
H(5) H 0.1966 0.5075 0.4601 0.039 Uiso 1.00 1 c R
H(6) H 0.1849 0.3503 0.5067 0.036 Uiso 1.00 1 c R
H(7) H 0.2310 0.1891 0.5232 0.034 Uiso 1.00 1 c R
H(8) H 0.2107 0.0835 0.5080 0.034 Uiso 1.00 1 c R
H(9) H 0.0675 0.1157 0.5179 0.054 Uiso 1.00 1 c R
H(10) H 0.1015 0.2257 0.5352 0.054 Uiso 1.00 1 c R
H(11) H 0.1438 0.1581 0.5911 0.054 Uiso 1.00 1 c R
H(12) H 0.0323 0.1078 0.3925 0.038 Uiso 1.00 1 c R
H(13) H 0.0508 0.1518 0.3240 0.038 Uiso 1.00 1 c R
H(14) H 0.0128 0.2907 0.3463 0.047 Uiso 1.00 1 c R
H(15) H 0.0096 0.2564 0.4260 0.047 Uiso 1.00 1 c R
H(16) H -0.0610 0.2245 0.3541 0.047 Uiso 1.00 1 c R
H(17) H 0.3642 0.2268 0.4902 0.037 Uiso 1.00 1 c R
H(18) H 0.3907 0.3748 0.5431 0.050 Uiso 1.00 1 c R
H(19) H 0.4016 0.4933 0.4479 0.049 Uiso 1.00 1 c R
H(20) H 0.3762 0.4204 0.3332 0.043 Uiso 1.00 1 c R
H(21) H 0.2835 0.2136 0.2049 0.039 Uiso 1.00 1 c R
H(22) H 0.2812 0.3131 0.2426 0.040 Uiso 1.00 1 c R
H(23) H 0.3577 0.3318 0.1701 0.064 Uiso 1.00 1 c R
H(24) H 0.4102 0.2487 0.2002 0.064 Uiso 1.00 1 c R
H(25) H 0.4209 0.3421 0.2480 0.064 Uiso 1.00 1 c R
H(26) H 0.3394 -0.2385 0.2349 0.034 Uiso 1.00 1 c R
H(27) H 0.4422 -0.3266 0.3243 0.037 Uiso 1.00 1 c R
H(28) H 0.5079 -0.2169 0.4262 0.037 Uiso 1.00 1 c R
H(29) H 0.4417 -0.0619 0.3986 0.031 Uiso 1.00 1 c R
H(30) H 0.2097 -0.1512 0.2170 0.034 Uiso 1.00 1 c R
H(31) H 0.1713 -0.0623 0.1867 0.034 Uiso 1.00 1 c R
H(32) H 0.2294 -0.0791 0.1012 0.055 Uiso 1.00 1 c R
H(33) H 0.1761 -0.1662 0.1025 0.055 Uiso 1.00 1 c R
H(34) H 0.2687 -0.1589 0.1273 0.055 Uiso 1.00 1 c R
H(35) H 0.3652 0.0788 0.2108 0.039 Uiso 1.00 1 c R
H(36) H 0.3087 0.0366 0.1537 0.039 Uiso 1.00 1 c R
H(37) H 0.4464 0.0081 0.1393 0.067 Uiso 1.00 1 c R
H(38) H 0.4039 -0.0799 0.1608 0.067 Uiso 1.00 1 c R
H(39) H 0.4587 -0.0409 0.2175 0.067 Uiso 1.00 1 c R
H(40) H 0.3081 -0.1526 0.4922 0.033 Uiso 1.00 1 c R
H(41) H 0.3657 -0.3194 0.4931 0.038 Uiso 1.00 1 c R
H(42) H 0.2927 -0.3924 0.3712 0.040 Uiso 1.00 1 c R
H(43) H 0.1921 -0.2768 0.3057 0.032 Uiso 1.00 1 c R
H(44) H 0.0935 -0.0278 0.4513 0.034 Uiso 1.00 1 c R
H(45) H 0.1809 -0.0628 0.4887 0.034 Uiso 1.00 1 c R
H(46) H 0.0481 -0.1791 0.4278 0.051 Uiso 1.00 1 c R
H(47) H 0.0860 -0.1668 0.5066 0.051 Uiso 1.00 1 c R
H(48) H 0.1390 -0.2186 0.4742 0.051 Uiso 1.00 1 c R
H(49) H 0.0940 -0.1192 0.2662 0.034 Uiso 1.00 1 c R
H(50) H 0.0706 -0.1888 0.3230 0.034 Uiso 1.00 1 c R
H(51) H -0.0114 -0.0702 0.3543 0.042 Uiso 1.00 1 c R
H(52) H -0.0352 -0.0957 0.2741 0.042 Uiso 1.00 1 c R
H(53) H 0.0076 0.0008 0.2869 0.042 Uiso 1.00 1 c R

loop_
_atom_site_aniso_label
_atom_site_aniso_U_11
_atom_site_aniso_U_22
_atom_site_aniso_U_33
_atom_site_aniso_U_12
_atom_site_aniso_U_13
_atom_site_aniso_U_23
W(1) 0.01820(6) 0.01591(6) 0.01632(5) 0.00105(5) 0.00507(4) 0.00078(5)
Fe(1) 0.0279(2) 0.0186(2) 0.0259(2) 0.00120(18) -0.00012(19) -0.00125(18)
Fe(2) 0.0240(2) 0.0192(2) 0.0234(2) 0.00216(17) 0.00481(18) -0.00001(17)
S(1) 0.0319(4) 0.0288(4) 0.0242(3) 0.0015(3) 0.0052(3) 0.0018(3)
S(2) 0.0578(6) 0.0416(5) 0.0264(4) 0.0114(4) 0.0103(4) 0.0067(4)
P(1) 0.0250(4) 0.0186(3) 0.0200(3) 0.0023(3) 0.0083(3) 0.0004(3)
P(2) 0.0198(4) 0.0199(3) 0.0328(4) 0.0003(3) 0.0079(3) 0.0020(3)
P(3) 0.0248(4) 0.0218(3) 0.0215(3) 0.0035(3) 0.0091(3) 0.0013(3)
P(4) 0.0212(3) 0.0203(3) 0.0201(3) -0.0017(3) 0.0066(2) -0.0009(3)
F(1) 0.0638(17) 0.0584(14) 0.0495(14) -0.0002(12) -0.0244(12) 0.0087(11)
F(2) 0.0338(13) 0.0661(15) 0.0816(18) 0.0010(11) 0.0128(12) 0.0045(13)
F(3) 0.0520(14) 0.0341(11) 0.0744(16) -0.0073(10) -0.0058(12) -0.0047(11)
F(4) 0.0706(16) 0.0396(12) 0.0433(12) 0.0012(10) 0.0245(11) -0.0088(9)
F(5) 0.098(2) 0.0524(14) 0.0475(13) -0.0180(13) 0.0320(13) 0.0116(11)
F(6) 0.0607(15) 0.0589(13) 0.0364(12) -0.0048(11) 0.0132(10) -0.0046(10)
O(1) 0.0209(11) 0.0460(13) 0.0162(10) 0.0095(9) -0.0006(8) -0.0062(9)
O(2) 0.0484(15) 0.0307(12) 0.0385(13) 0.0045(11) 0.0065(11) 0.0007(10)
O(3) 0.0511(17) 0.0502(15) 0.0292(12) 0.0055(12) 0.0172(11) 0.0014(11)
O(4) 0.0539(17) 0.0655(18) 0.0386(14) 0.0114(14) 0.0182(13) 0.0238(13)
O(5) 0.111(2) 0.0437(16) 0.0451(16) 0.0262(16) 0.0196(17) -0.0064(13)
O(6) 0.067(2) 0.0593(17) 0.0360(14) 0.0091(14) -0.0017(13) 0.0089(13)
N(1) 0.0232(13) 0.0187(12) 0.0237(12) -0.0002(9) 0.0056(10) -0.0012(10)
N(2) 0.0277(15) 0.0358(15) 0.0227(14) 0.0041(12) 0.0004(12) 0.0027(12)
C(1) 0.0252(16) 0.0206(14) 0.0213(14) 0.0021(12) 0.0060(12) 0.0004(12)
C(2) 0.0226(16) 0.0235(15) 0.0205(14) 0.0030(12) 0.0049(12) 0.0009(12)
C(3) 0.0267(17) 0.0213(15) 0.0276(15) 0.0025(12) 0.0049(13) 0.0021(12)
C(4) 0.043(2) 0.0195(15) 0.0359(18) 0.0060(13) 0.0092(15) -0.0071(13)
C(5) 0.0391(19) 0.0280(16) 0.0226(15) 0.0014(14) 0.0113(14) -0.0028(13)
C(6) 0.0389(19) 0.0233(15) 0.0222(15) 0.0027(13) 0.0083(14) 0.0036(12)
C(7) 0.067(2) 0.038(2) 0.0301(18) 0.0161(18) 0.0286(18) 0.0086(15)
C(8) 0.0296(18) 0.0306(16) 0.0336(17) 0.0007(13) 0.0143(14) 0.0014(14)
C(9) 0.0327(19) 0.0345(18) 0.051(2) 0.0055(15) 0.0171(17) 0.0121(16)
C(10) 0.0181(15) 0.0203(15) 0.0443(19) -0.0009(12) 0.0021(13) -0.0019(14)
C(11) 0.0348(19) 0.0238(16) 0.0357(18) 0.0028(14) -0.0070(15) 0.0009(14)
C(12) 0.044(2) 0.040(2) 0.040(2) 0.0069(17) -0.0138(17) -0.0086(17)
C(13) 0.034(2) 0.0245(17) 0.065(2) -0.0033(15) -0.0107(17) -0.0084(18)
C(14) 0.0246(18) 0.0242(16) 0.058(2) -0.0018(13) 0.0075(16) 0.0007(16)
C(15) 0.0321(18) 0.0274(16) 0.0393(19) 0.0029(13) 0.0174(15) 0.0065(14)
C(16) 0.054(2) 0.042(2) 0.064(2) -0.0002(18) 0.038(2) 0.0127(19)
C(17) 0.0159(17) 0.034(2) 0.090(3) 0.0048(14) 0.0053(18) -0.004(2)
C(19) 0.0254(16) 0.0220(15) 0.0255(15) 0.0020(12) 0.0097(12) -0.0006(12)
C(20) 0.0306(18) 0.0295(16) 0.0254(16) 0.0031(13) 0.0101(13) -0.0045(13)
C(21) 0.0288(18) 0.0259(16) 0.0379(18) 0.0078(13) 0.0118(14) 0.0004(14)
C(22) 0.0271(17) 0.0309(17) 0.0349(18) 0.0093(13) 0.0062(14) 0.0043(14)
C(23) 0.0213(16) 0.0270(16) 0.0285(16) -0.0005(12) 0.0055(13) -0.0035(13)
C(24) 0.0316(18) 0.0272(16) 0.0255(15) 0.0043(13) 0.0040(13) -0.0001(13)
C(25) 0.061(2) 0.047(2) 0.0287(18) 0.0007(19) 0.0087(18) -0.0060(17)
C(26) 0.0353(19) 0.0296(17) 0.0336(18) 0.0051(14) 0.0177(15) 0.0030(14)
C(27) 0.059(2) 0.052(2) 0.057(2) 0.018(2) 0.039(2) 0.014(2)
C(28) 0.0229(16) 0.0200(14) 0.0217(14) -0.0035(11) 0.0047(12) 0.0008(11)
C(29) 0.0312(18) 0.0275(16) 0.0252(16) -0.0014(13) 0.0080(13) 0.0024(13)
C(30) 0.037(2) 0.0238(16) 0.0348(18) 0.0018(14) 0.0080(15) 0.0091(14)
C(31) 0.037(2) 0.0197(15) 0.043(2) -0.0017(13) 0.0114(16) 0.0015(14)
C(32) 0.0236(17) 0.0252(15) 0.0310(17) -0.0027(12) 0.0056(13) -0.0037(13)
C(33) 0.0349(18) 0.0243(15) 0.0256(15) -0.0036(13) 0.0149(13) -0.0016(13)
C(34) 0.050(2) 0.0346(18) 0.042(2) -0.0065(16) 0.0273(18) 0.0055(16)
C(35) 0.0256(17) 0.0308(17) 0.0288(16) -0.0063(13) 0.0053(13) -0.0064(14)
C(36) 0.0217(16) 0.0354(18) 0.048(2) -0.0023(14) -0.0016(14) -0.0067(16)
C(37) 0.041(2) 0.040(2) 0.040(2) 0.0021(16) -0.0011(17) 0.0018(16)
C(38) 0.061(2) 0.0356(18) 0.0228(17) -0.0051(17) 0.0138(17) 0.0040(14)

loop_
_atom_type_symbol
_atom_type_description
_atom_type_scat_dispersion_real
_atom_type_scat_dispersion_imag
_atom_type_scat_source
C C 0.003 0.002
;
International Tables for Crystallography
(1992, Vol. C, Tables 4.2.6.8 and 6.1.1.4)
;
H H 0.000 0.000
;
International Tables for Crystallography
(1992, Vol. C, Table 6.1.1.4)
;
N N 0.006 0.003
;
International Tables for Crystallography
(1992, Vol. C, Tables 4.2.6.8 and 6.1.1.4)
;
W W -0.849 6.872
;
International Tables for Crystallography
(1992, Vol. C, Tables 4.2.6.8 and 6.1.1.4)
;
Fe Fe 0.346 0.844
;
International Tables for Crystallography
(1992, Vol. C, Tables 4.2.6.8 and 6.1.1.4)
;
P P 0.102 0.094
;
International Tables for Crystallography
(1992, Vol. C, Tables 4.2.6.8 and 6.1.1.4)
;
S S 0.125 0.123
;
International Tables for Crystallography
(1992, Vol. C, Tables 4.2.6.8 and 6.1.1.4)
;
O O 0.011 0.006
;
International Tables for Crystallography
(1992, Vol. C, Tables 4.2.6.8 and 6.1.1.4)
;
F F 0.017 0.010
;
International Tables for Crystallography
(1992, Vol. C, Tables 4.2.6.8 and 6.1.1.4)
;

loop_
_geom_angle_atom_site_label_1
_geom_angle_atom_site_label_2
_geom_angle_atom_site_label_3
_geom_angle
_geom_angle_publ_flag
P(1) W(1) P(2) 94.24(2) yes
P(1) W(1) P(3) 164.07(2) yes
P(1) W(1) P(4) 92.35(2) yes
P(1) W(1) O(1) 82.90(6) yes
P(1) W(1) N(1) 94.26(8) yes
P(2) W(1) P(3) 88.11(2) yes
P(2) W(1) P(4) 171.58(2) yes
P(2) W(1) O(1) 97.05(6) yes
P(2) W(1) N(1) 87.58(8) yes
P(3) W(1) P(4) 86.98(2) yes
P(3) W(1) O(1) 81.18(6) yes
P(3) W(1) N(1) 101.58(8) yes
P(4) W(1) O(1) 88.96(6) yes
P(4) W(1) N(1) 86.71(8) yes
O(1) W(1) N(1) 174.72(10) yes
C(1) Fe(1) C(2) 40.94(11) yes
C(1) Fe(1) C(3) 68.91(11) yes
C(1) Fe(1) C(4) 69.11(12) yes
C(1) Fe(1) C(5) 41.61(12) yes
C(1) Fe(1) C(10) 109.57(12) yes
C(1) Fe(1) C(11) 106.32(12) yes
C(1) Fe(1) C(12) 133.03(13) yes
C(1) Fe(1) C(13) 173.09(13) yes
C(1) Fe(1) C(14) 142.57(13) yes
C(2) Fe(1) C(3) 40.59(11) yes
C(2) Fe(1) C(4) 68.02(12) yes
C(2) Fe(1) C(5) 68.51(12) yes
C(2) Fe(1) C(10) 106.36(12) yes
C(2) Fe(1) C(11) 131.87(12) yes
C(2) Fe(1) C(12) 171.94(13) yes
C(2) Fe(1) C(13) 145.86(14) yes
C(2) Fe(1) C(14) 113.40(13) yes
C(3) Fe(1) C(4) 40.03(13) yes
C(3) Fe(1) C(5) 67.89(12) yes
C(3) Fe(1) C(10) 133.06(13) yes
C(3) Fe(1) C(11) 172.20(12) yes
C(3) Fe(1) C(12) 147.12(13) yes
C(3) Fe(1) C(13) 117.17(12) yes
C(3) Fe(1) C(14) 110.49(13) yes
C(4) Fe(1) C(5) 40.36(12) yes
C(4) Fe(1) C(10) 173.10(13) yes
C(4) Fe(1) C(11) 145.19(14) yes
C(4) Fe(1) C(12) 116.73(14) yes
C(4) Fe(1) C(13) 113.03(13) yes
C(4) Fe(1) C(14) 135.65(13) yes
C(5) Fe(1) C(10) 142.51(12) yes
C(5) Fe(1) C(11) 113.03(13) yes
C(5) Fe(1) C(12) 110.42(14) yes
C(5) Fe(1) C(13) 135.90(14) yes
C(5) Fe(1) C(14) 175.28(12) yes
C(10) Fe(1) C(11) 41.60(14) yes
C(10) Fe(1) C(12) 69.35(14) yes
C(10) Fe(1) C(13) 69.12(13) yes
C(10) Fe(1) C(14) 41.85(12) yes
C(11) Fe(1) C(12) 40.53(13) yes
C(11) Fe(1) C(13) 68.00(13) yes
C(11) Fe(1) C(14) 69.22(14) yes
C(12) Fe(1) C(13) 40.07(15) yes
C(12) Fe(1) C(14) 68.34(15) yes
C(13) Fe(1) C(14) 40.36(15) yes
C(19) Fe(2) C(20) 41.05(12) yes
C(19) Fe(2) C(21) 68.99(12) yes
C(19) Fe(2) C(22) 69.07(12) yes
C(19) Fe(2) C(23) 41.33(11) yes
C(19) Fe(2) C(28) 109.21(12) yes
C(19) Fe(2) C(29) 131.72(12) yes
C(19) Fe(2) C(30) 169.66(12) yes
C(19) Fe(2) C(31) 149.05(12) yes
C(19) Fe(2) C(32) 117.54(12) yes
C(20) Fe(2) C(21) 40.58(11) yes
C(20) Fe(2) C(22) 68.30(12) yes
C(20) Fe(2) C(23) 68.54(12) yes
C(20) Fe(2) C(28) 127.79(11) yes
C(20) Fe(2) C(29) 168.15(11) yes
C(20) Fe(2) C(30) 148.11(12) yes
C(20) Fe(2) C(31) 114.02(13) yes
C(20) Fe(2) C(32) 105.50(12) yes
C(21) Fe(2) C(22) 40.49(12) yes
C(21) Fe(2) C(23) 68.19(12) yes
C(21) Fe(2) C(28) 164.03(11) yes
C(21) Fe(2) C(29) 151.26(11) yes
C(21) Fe(2) C(30) 115.62(13) yes
C(21) Fe(2) C(31) 103.88(13) yes
C(21) Fe(2) C(32) 124.59(12) yes
C(22) Fe(2) C(23) 40.42(12) yes
C(22) Fe(2) C(28) 154.99(11) yes
C(22) Fe(2) C(29) 120.55(12) yes
C(22) Fe(2) C(30) 107.93(13) yes
C(22) Fe(2) C(31) 125.79(13) yes
C(22) Fe(2) C(32) 162.79(12) yes
C(23) Fe(2) C(28) 121.67(11) yes
C(23) Fe(2) C(29) 112.31(12) yes
C(23) Fe(2) C(30) 130.19(12) yes
C(23) Fe(2) C(31) 165.39(12) yes
C(23) Fe(2) C(32) 154.06(11) yes
C(28) Fe(2) C(29) 41.03(10) yes
C(28) Fe(2) C(30) 69.05(12) yes
C(28) Fe(2) C(31) 69.10(12) yes
C(28) Fe(2) C(32) 41.06(11) yes
C(29) Fe(2) C(30) 40.51(13) yes
C(29) Fe(2) C(31) 68.37(13) yes
C(29) Fe(2) C(32) 68.30(12) yes
C(30) Fe(2) C(31) 40.79(12) yes
C(30) Fe(2) C(32) 68.33(12) yes
C(31) Fe(2) C(32) 40.53(12) yes
O(1) S(1) O(2) 111.98(14) yes
O(1) S(1) O(3) 112.30(13) yes
O(1) S(1) C(37) 103.83(15) yes
O(2) S(1) O(3) 118.43(15) yes
O(2) S(1) C(37) 104.39(15) yes
O(3) S(1) C(37) 104.11(16) yes
O(4) S(2) O(5) 114.19(17) yes
O(4) S(2) O(6) 115.29(17) yes
O(4) S(2) C(38) 102.60(17) yes
O(5) S(2) O(6) 116.21(17) yes
O(5) S(2) C(38) 102.70(19) yes
O(6) S(2) C(38) 103.13(18) yes
W(1) P(1) C(1) 122.07(11) yes
W(1) P(1) C(6) 110.51(10) yes
W(1) P(1) C(8) 114.07(11) yes
C(1) P(1) C(6) 101.30(13) yes
C(1) P(1) C(8) 99.78(13) yes
C(6) P(1) C(8) 107.52(16) yes
W(1) P(2) C(10) 118.01(12) yes
W(1) P(2) C(15) 117.44(10) yes
W(1) P(2) C(17) 110.01(11) yes
C(10) P(2) C(15) 102.88(14) yes
C(10) P(2) C(17) 99.39(15) yes
C(15) P(2) C(17) 107.17(18) yes
W(1) P(3) C(19) 112.16(10) yes
W(1) P(3) C(24) 113.82(11) yes
W(1) P(3) C(26) 120.11(10) yes
C(19) P(3) C(24) 102.93(13) yes
C(19) P(3) C(26) 103.71(15) yes
C(24) P(3) C(26) 102.17(14) yes
W(1) P(4) C(28) 113.30(10) yes
W(1) P(4) C(33) 116.99(9) yes
W(1) P(4) C(35) 122.60(10) yes
C(28) P(4) C(33) 96.65(13) yes
C(28) P(4) C(35) 101.55(13) yes
C(33) P(4) C(35) 101.68(15) yes
W(1) O(1) S(1) 148.53(14) yes
W(1) N(1) N(2) 177.1(2) yes
Fe(1) C(1) P(1) 125.59(16) yes
Fe(1) C(1) C(2) 70.02(17) yes
Fe(1) C(1) C(5) 69.81(18) yes
P(1) C(1) C(2) 125.0(2) yes
P(1) C(1) C(5) 128.4(2) yes
C(2) C(1) C(5) 106.5(2) yes
Fe(1) C(2) C(1) 69.03(15) yes
Fe(1) C(2) C(3) 70.96(15) yes
C(1) C(2) C(3) 109.0(2) yes
Fe(1) C(3) C(2) 68.45(15) yes
Fe(1) C(3) C(4) 69.98(17) yes
C(2) C(3) C(4) 107.9(2) yes
Fe(1) C(4) C(3) 69.99(19) yes
Fe(1) C(4) C(5) 68.70(19) yes
C(3) C(4) C(5) 108.1(2) yes
Fe(1) C(5) C(1) 68.58(19) yes
Fe(1) C(5) C(4) 70.9(2) yes
C(1) C(5) C(4) 108.5(2) yes
P(1) C(6) C(7) 117.5(2) yes
P(1) C(8) C(9) 118.7(2) yes
Fe(1) C(10) P(2) 126.68(15) yes
Fe(1) C(10) C(11) 69.84(19) yes
Fe(1) C(10) C(14) 70.5(2) yes
P(2) C(10) C(11) 123.4(2) yes
P(2) C(10) C(14) 129.7(2) yes
C(11) C(10) C(14) 106.8(2) yes
Fe(1) C(11) C(10) 68.56(17) yes
Fe(1) C(11) C(12) 70.47(19) yes
C(10) C(11) C(12) 108.4(2) yes
Fe(1) C(12) C(11) 69.00(18) yes
Fe(1) C(12) C(13) 70.58(19) yes
C(11) C(12) C(13) 108.5(3) yes
Fe(1) C(13) C(12) 69.4(2) yes
Fe(1) C(13) C(14) 69.28(19) yes
C(12) C(13) C(14) 108.9(3) yes
Fe(1) C(14) C(10) 67.7(2) yes
Fe(1) C(14) C(13) 70.4(2) yes
C(10) C(14) C(13) 107.4(3) yes
P(2) C(15) C(16) 118.5(2) yes
P(2) C(17) C(18) 121.2(4) yes
P(2) C(17) C(39) 117.6(4) yes
C(18) C(17) C(39) 43.4(4) yes
C(17) C(18) C(39) 74.2(6) yes
Fe(2) C(19) P(3) 123.28(18) yes
Fe(2) C(19) C(20) 69.45(18) yes
Fe(2) C(19) C(23) 69.64(17) yes
P(3) C(19) C(20) 126.7(2) yes
P(3) C(19) C(23) 126.8(2) yes
C(20) C(19) C(23) 106.5(2) yes
Fe(2) C(20) C(19) 69.49(19) yes
Fe(2) C(20) C(21) 70.09(19) yes
C(19) C(20) C(21) 108.8(2) yes
Fe(2) C(21) C(20) 69.33(19) yes
Fe(2) C(21) C(22) 70.1(2) yes
C(20) C(21) C(22) 108.2(2) yes
Fe(2) C(22) C(21) 69.45(18) yes
Fe(2) C(22) C(23) 69.43(18) yes
C(21) C(22) C(23) 108.0(2) yes
Fe(2) C(23) C(19) 69.03(17) yes
Fe(2) C(23) C(22) 70.15(18) yes
C(19) C(23) C(22) 108.6(2) yes
P(3) C(24) C(25) 120.2(2) yes
P(3) C(26) C(27) 117.0(2) yes
Fe(2) C(28) P(4) 132.48(16) yes
Fe(2) C(28) C(29) 69.46(18) yes
Fe(2) C(28) C(32) 68.97(17) yes
P(4) C(28) C(29) 124.6(2) yes
P(4) C(28) C(32) 128.8(2) yes
C(29) C(28) C(32) 106.1(2) yes
Fe(2) C(29) C(28) 69.51(18) yes
Fe(2) C(29) C(30) 69.9(2) yes
C(28) C(29) C(30) 109.0(2) yes
Fe(2) C(30) C(29) 69.61(19) yes
Fe(2) C(30) C(31) 69.3(2) yes
C(29) C(30) C(31) 107.7(2) yes
Fe(2) C(31) C(30) 69.95(19) yes
Fe(2) C(31) C(32) 69.47(18) yes
C(30) C(31) C(32) 107.9(2) yes
Fe(2) C(32) C(28) 69.97(17) yes
Fe(2) C(32) C(31) 70.01(18) yes
C(28) C(32) C(31) 109.3(2) yes
P(4) C(33) C(34) 115.4(2) yes
P(4) C(35) C(36) 114.3(2) yes
S(1) C(37) F(1) 109.3(2) yes
S(1) C(37) F(2) 111.0(2) yes
S(1) C(37) F(3) 112.0(2) yes
F(1) C(37) F(2) 107.3(3) yes
F(1) C(37) F(3) 108.5(2) yes
F(2) C(37) F(3) 108.7(3) yes
S(2) C(38) F(4) 111.4(2) yes
S(2) C(38) F(5) 112.0(2) yes
S(2) C(38) F(6) 112.8(2) yes
F(4) C(38) F(5) 106.9(3) yes
F(4) C(38) F(6) 106.6(2) yes
F(5) C(38) F(6) 106.7(3) yes
C(17) C(39) C(18) 62.4(5) yes
N(1) N(2) H(1) 106(2) no
N(1) N(2) H(2) 120(2) no
H(1) N(2) H(2) 117(3) no
Fe(1) C(2) H(3) 126.2 no
C(1) C(2) H(3) 125.9 no
C(3) C(2) H(3) 125.1 no
Fe(1) C(3) H(4) 125.3 no
C(2) C(3) H(4) 127.4 no
C(4) C(3) H(4) 124.7 no
Fe(1) C(4) H(5) 123.5 no
C(3) C(4) H(5) 122.4 no
C(5) C(4) H(5) 129.3 no
Fe(1) C(5) H(6) 125.3 no
C(1) C(5) H(6) 125.7 no
C(4) C(5) H(6) 125.8 no
P(1) C(6) H(7) 106.3 no
P(1) C(6) H(8) 104.1 no
C(7) C(6) H(7) 108.8 no
C(7) C(6) H(8) 112.7 no
H(7) C(6) H(8) 106.8 no
C(6) C(7) H(9) 110.5 no
C(6) C(7) H(10) 113.0 no
C(6) C(7) H(11) 108.5 no
H(9) C(7) H(10) 108.7 no
H(9) C(7) H(11) 110.8 no
H(10) C(7) H(11) 105.2 no
P(1) C(8) H(12) 111.0 no
P(1) C(8) H(13) 99.9 no
C(9) C(8) H(12) 107.8 no
C(9) C(8) H(13) 109.0 no
H(12) C(8) H(13) 110.1 no
C(8) C(9) H(14) 104.2 no
C(8) C(9) H(15) 103.3 no
C(8) C(9) H(16) 106.3 no
H(14) C(9) H(15) 121.5 no
H(14) C(9) H(16) 108.6 no
H(15) C(9) H(16) 111.4 no
Fe(1) C(11) H(17) 127.1 no
C(10) C(11) H(17) 127.7 no
C(12) C(11) H(17) 123.9 no
Fe(1) C(12) H(18) 126.4 no
C(11) C(12) H(18) 119.8 no
C(13) C(12) H(18) 131.8 no
Fe(1) C(13) H(19) 127.5 no
C(12) C(13) H(19) 133.3 no
C(14) C(13) H(19) 117.8 no
Fe(1) C(14) H(20) 125.0 no
C(10) C(14) H(20) 126.7 no
C(13) C(14) H(20) 125.9 no
P(2) C(15) H(21) 109.4 no
P(2) C(15) H(22) 111.4 no
C(16) C(15) H(21) 106.7 no
C(16) C(15) H(22) 103.4 no
H(21) C(15) H(22) 106.7 no
C(15) C(16) H(23) 105.4 no
C(15) C(16) H(24) 109.4 no
C(15) C(16) H(25) 111.6 no
H(23) C(16) H(24) 109.1 no
H(23) C(16) H(25) 104.4 no
H(24) C(16) H(25) 116.3 no
Fe(2) C(20) H(26) 123.7 no
C(19) C(20) H(26) 124.9 no
C(21) C(20) H(26) 126.3 no
Fe(2) C(21) H(27) 121.9 no
C(20) C(21) H(27) 123.8 no
C(22) C(21) H(27) 127.8 no
Fe(2) C(22) H(28) 123.9 no
C(21) C(22) H(28) 126.2 no
C(23) C(22) H(28) 125.8 no
Fe(2) C(23) H(29) 124.1 no
C(19) C(23) H(29) 129.0 no
C(22) C(23) H(29) 122.3 no
P(3) C(24) H(30) 108.3 no
P(3) C(24) H(31) 106.6 no
C(25) C(24) H(30) 106.1 no
C(25) C(24) H(31) 105.0 no
H(30) C(24) H(31) 110.5 no
C(24) C(25) H(32) 107.8 no
C(24) C(25) H(33) 103.6 no
C(24) C(25) H(34) 110.0 no
H(32) C(25) H(33) 115.3 no
H(32) C(25) H(34) 110.4 no
H(33) C(25) H(34) 109.5 no
P(3) C(26) H(35) 107.7 no
P(3) C(26) H(36) 104.0 no
C(27) C(26) H(35) 112.2 no
C(27) C(26) H(36) 111.9 no
H(35) C(26) H(36) 102.7 no
C(26) C(27) H(37) 112.3 no
C(26) C(27) H(38) 109.2 no
C(26) C(27) H(39) 110.8 no
H(37) C(27) H(38) 106.9 no
H(37) C(27) H(39) 111.4 no
H(38) C(27) H(39) 105.9 no
Fe(2) C(29) H(40) 130.4 no
C(28) C(29) H(40) 123.1 no
C(30) C(29) H(40) 127.7 no
Fe(2) C(30) H(41) 129.6 no
C(29) C(30) H(41) 128.8 no
C(31) C(30) H(41) 123.4 no
Fe(2) C(31) H(42) 123.4 no
C(30) C(31) H(42) 129.6 no
C(32) C(31) H(42) 122.4 no
Fe(2) C(32) H(43) 127.6 no
C(28) C(32) H(43) 126.6 no
C(31) C(32) H(43) 124.1 no
P(4) C(33) H(44) 109.9 no
P(4) C(33) H(45) 105.8 no
C(34) C(33) H(44) 106.7 no
C(34) C(33) H(45) 110.2 no
H(44) C(33) H(45) 108.8 no
C(33) C(34) H(46) 105.3 no
C(33) C(34) H(47) 112.8 no
C(33) C(34) H(48) 111.3 no
H(46) C(34) H(47) 107.0 no
H(46) C(34) H(48) 112.3 no
H(47) C(34) H(48) 108.1 no
P(4) C(35) H(49) 103.8 no
P(4) C(35) H(50) 106.5 no
C(36) C(35) H(49) 111.0 no
C(36) C(35) H(50) 106.4 no
H(49) C(35) H(50) 115.1 no
C(35) C(36) H(51) 108.7 no
C(35) C(36) H(52) 107.1 no
C(35) C(36) H(53) 112.1 no
H(51) C(36) H(52) 104.7 no
H(51) C(36) H(53) 110.7 no
H(52) C(36) H(53) 113.2 no

loop_
_geom_bond_atom_site_label_1
_geom_bond_atom_site_label_2
_geom_bond_distance
_geom_bond_publ_flag
W(1) P(1) 2.5459(8) yes
W(1) P(2) 2.5397(8) yes
W(1) P(3) 2.5948(8) yes
W(1) P(4) 2.5492(8) yes
W(1) O(1) 2.2195(18) yes
W(1) N(1) 1.748(2) yes
Fe(1) C(1) 2.011(3) yes
Fe(1) C(2) 2.024(2) yes
Fe(1) C(3) 2.057(2) yes
Fe(1) C(4) 2.057(3) yes
Fe(1) C(5) 2.028(3) yes
Fe(1) C(10) 2.004(3) yes
Fe(1) C(11) 2.021(3) yes
Fe(1) C(12) 2.040(3) yes
Fe(1) C(13) 2.056(3) yes
Fe(1) C(14) 2.042(4) yes
Fe(2) C(19) 2.034(3) yes
Fe(2) C(20) 2.033(3) yes
Fe(2) C(21) 2.043(3) yes
Fe(2) C(22) 2.051(3) yes
Fe(2) C(23) 2.042(3) yes
Fe(2) C(28) 2.050(3) yes
Fe(2) C(29) 2.049(3) yes
Fe(2) C(30) 2.053(3) yes
Fe(2) C(31) 2.044(3) yes
Fe(2) C(32) 2.037(3) yes
S(1) O(1) 1.443(2) yes
S(1) O(2) 1.431(2) yes
S(1) O(3) 1.435(2) yes
S(1) C(37) 1.833(3) yes
S(2) O(4) 1.442(2) yes
S(2) O(5) 1.437(2) yes
S(2) O(6) 1.427(2) yes
S(2) C(38) 1.811(4) yes
P(1) C(1) 1.814(2) yes
P(1) C(6) 1.839(2) yes
P(1) C(8) 1.845(3) yes
P(2) C(10) 1.811(3) yes
P(2) C(15) 1.845(3) yes
P(2) C(17) 1.868(3) yes
P(3) C(19) 1.803(2) yes
P(3) C(24) 1.845(3) yes
P(3) C(26) 1.861(3) yes
P(4) C(28) 1.818(2) yes
P(4) C(33) 1.846(3) yes
P(4) C(35) 1.842(2) yes
F(1) C(37) 1.324(4) yes
F(2) C(37) 1.332(5) yes
F(3) C(37) 1.316(4) yes
F(4) C(38) 1.341(4) yes
F(5) C(38) 1.335(4) yes
F(6) C(38) 1.344(3) yes
N(1) N(2) 1.350(3) yes
C(1) C(2) 1.412(4) yes
C(1) C(5) 1.435(4) yes
C(2) C(3) 1.416(4) yes
C(3) C(4) 1.408(4) yes
C(4) C(5) 1.410(4) yes
C(6) C(7) 1.518(5) yes
C(8) C(9) 1.527(4) yes
C(10) C(11) 1.429(5) yes
C(10) C(14) 1.445(4) yes
C(11) C(12) 1.407(4) yes
C(12) C(13) 1.403(5) yes
C(13) C(14) 1.413(5) yes
C(15) C(16) 1.522(5) yes
C(17) C(18) 1.411(7) yes
C(17) C(39) 1.532(9) yes
C(18) C(39) 1.093(12) yes
C(19) C(20) 1.426(4) yes
C(19) C(23) 1.438(3) yes
C(20) C(21) 1.414(4) yes
C(21) C(22) 1.417(4) yes
C(22) C(23) 1.414(4) yes
C(24) C(25) 1.515(5) yes
C(26) C(27) 1.513(5) yes
C(28) C(29) 1.437(3) yes
C(28) C(32) 1.433(4) yes
C(29) C(30) 1.420(4) yes
C(30) C(31) 1.428(4) yes
C(31) C(32) 1.413(4) yes
C(33) C(34) 1.518(4) yes
C(35) C(36) 1.522(4) yes
N(2) H(1) 0.99(4) no
N(2) H(2) 0.94(4) no
C(2) H(3) 0.881 no
C(3) H(4) 0.907 no
C(4) H(5) 0.863 no
C(5) H(6) 0.862 no
C(6) H(7) 0.902 no
C(6) H(8) 1.047 no
C(7) H(9) 1.164 no
C(7) H(10) 0.904 no
C(7) H(11) 0.981 no
C(8) H(12) 1.005 no
C(8) H(13) 0.923 no
C(9) H(14) 0.932 no
C(9) H(15) 0.951 no
C(9) H(16) 1.051 no
C(11) H(17) 0.939 no
C(12) H(18) 0.856 no
C(13) H(19) 0.853 no
C(14) H(20) 1.009 no
C(15) H(21) 1.000 no
C(15) H(22) 1.008 no
C(16) H(23) 1.006 no
C(16) H(24) 0.851 no
C(16) H(25) 1.047 no
C(20) H(26) 0.917 no
C(21) H(27) 0.927 no
C(22) H(28) 0.962 no
C(23) H(29) 0.958 no
C(24) H(30) 0.889 no
C(24) H(31) 0.919 no
C(25) H(32) 0.808 no
C(25) H(33) 1.020 no
C(25) H(34) 0.844 no
C(26) H(35) 0.847 no
C(26) H(36) 0.950 no
C(27) H(37) 1.104 no
C(27) H(38) 0.834 no
C(27) H(39) 0.877 no
C(29) H(40) 0.916 no
C(30) H(41) 0.968 no
C(31) H(42) 0.997 no
C(32) H(43) 0.955 no
C(33) H(44) 1.019 no
C(33) H(45) 0.895 no
C(34) H(46) 1.059 no
C(34) H(47) 0.814 no
C(34) H(48) 0.955 no
C(35) H(49) 0.860 no
C(35) H(50) 1.049 no
C(36) H(51) 1.112 no
C(36) H(52) 0.836 no
C(36) H(53) 1.022 no

loop_
_geom_contact_atom_site_label_1
_geom_contact_atom_site_label_2
_geom_contact_distance
_geom_contact_site_symmetry_2
F(1) C(34) 3.389(4) 2_555
F(2) F(5) 3.584(4) 3_556
F(2) C(3) 3.400(3) 2_545
F(3) C(3) 3.525(4) 2_545
F(3) C(4) 3.567(4) 2_545
F(4) O(2) 3.458(3) 4_555
F(4) C(2) 3.228(3) 4_555
F(4) C(3) 3.225(4) 4_555
F(4) C(7) 3.551(3) .
F(4) C(15) 3.404(3) 4_555
F(4) C(36) 3.431(4) 3_556
F(5) F(2) 3.584(4) 3_556
F(5) C(3) 3.540(3) 4_555
F(5) C(31) 3.470(3) 4_545
F(5) C(32) 3.161(3) 4_545
F(6) C(7) 3.299(4) .
F(6) C(33) 3.148(3) .
F(6) C(34) 3.283(4) .
O(2) F(4) 3.458(3) 4_554
O(2) C(7) 3.351(4) 4_554
O(2) C(36) 3.328(4) 2_555
O(3) C(5) 3.447(4) 4_554
O(3) C(7) 3.585(4) 4_554
O(4) N(2) 2.877(4) .
O(4) C(6) 3.241(3) .
O(4) C(16) 3.438(4) 4_555
O(5) C(20) 3.360(3) 4_545
O(5) C(25) 3.407(4) 4_545
O(5) C(29) 3.506(4) .
O(5) C(39) 3.331(11) 3_656
O(6) C(20) 3.520(4) 4_545
O(6) C(21) 3.350(4) 4_545
N(2) O(4) 2.877(4) .
C(2) F(4) 3.228(3) 4_554
C(3) F(2) 3.400(3) 2_555
C(3) F(3) 3.525(4) 2_555
C(3) F(4) 3.225(4) 4_554
C(3) F(5) 3.540(3) 4_554
C(3) C(31) 3.595(4) 1_565
C(4) F(3) 3.567(4) 2_555
C(5) O(3) 3.447(4) 4_555
C(6) O(4) 3.241(3) .
C(7) F(4) 3.551(3) .
C(7) F(6) 3.299(4) .
C(7) O(2) 3.351(4) 4_555
C(7) O(3) 3.585(4) 4_555
C(15) F(4) 3.404(3) 4_554
C(16) O(4) 3.438(4) 4_554
C(16) C(21) 3.483(5) 2_655
C(16) C(22) 3.496(5) 2_655
C(20) O(5) 3.360(3) 4_544
C(20) O(6) 3.520(4) 4_544
C(21) O(6) 3.350(4) 4_544
C(21) C(16) 3.483(5) 2_645
C(22) C(16) 3.496(5) 2_645
C(25) O(5) 3.407(4) 4_544
C(29) O(5) 3.506(4) .
C(31) F(5) 3.470(3) 4_544
C(31) C(3) 3.595(4) 1_545
C(32) F(5) 3.161(3) 4_544
C(33) F(6) 3.148(3) .
C(34) F(1) 3.389(4) 2_545
C(34) F(6) 3.283(4) .
C(36) F(4) 3.431(4) 3_556
C(36) O(2) 3.328(4) 2_545
C(39) O(5) 3.331(11) 3_656
Fe(1) H(42) 3.545 1_565
S(1) H(10) 3.408 4_554
S(1) H(11) 3.468 4_554
S(2) H(1) 3.19(4) .
S(2) H(23) 3.367 4_555
S(2) H(26) 3.235 4_545
S(2) H(40) 3.593 .
S(2) H(45) 3.485 .
F(1) H(5) 3.481 2_545
F(1) H(10) 3.151 4_554
F(1) H(15) 3.552 4_554
F(1) H(46) 2.910 2_555
F(1) H(47) 3.533 2_555
F(1) H(48) 3.144 2_555
F(1) H(50) 3.600 2_555
F(2) H(4) 3.007 2_545
F(2) H(43) 3.175 2_555
F(2) H(50) 2.898 2_555
F(3) H(14) 3.079 2_545
F(4) H(3) 2.727 4_555
F(4) H(4) 2.737 4_555
F(4) H(11) 2.661 .
F(4) H(20) 3.417 4_555
F(4) H(22) 2.436 4_555
F(4) H(23) 3.388 4_555
F(4) H(51) 3.121 3_556
F(4) H(52) 3.022 3_556
F(5) H(4) 2.671 4_555
F(5) H(16) 2.871 3_556
F(5) H(26) 3.472 4_545
F(5) H(42) 3.042 4_545
F(5) H(43) 2.435 4_545
F(5) H(53) 3.533 3_556
F(6) H(8) 3.157 .
F(6) H(9) 3.007 .
F(6) H(11) 2.892 .
F(6) H(12) 3.126 3_556
F(6) H(16) 3.132 3_556
F(6) H(44) 3.078 .
F(6) H(45) 2.698 .
F(6) H(47) 2.760 .
F(6) H(51) 2.958 3_556
O(2) H(10) 3.098 4_554
O(2) H(11) 2.699 4_554
O(2) H(46) 3.204 2_555
O(2) H(50) 3.053 2_555
O(2) H(51) 3.157 2_555
O(2) H(52) 2.781 2_555
O(3) H(6) 2.649 4_554
O(3) H(10) 2.991 4_554
O(3) H(11) 3.325 4_554
O(4) H(1) 1.93(4) .
O(4) H(2) 3.24(5) .
O(4) H(7) 3.160 .
O(4) H(8) 2.497 .
O(4) H(11) 3.458 .
O(4) H(23) 2.525 4_555
O(4) H(25) 3.498 4_555
O(4) H(40) 3.328 .
O(4) H(45) 3.020 .
O(5) H(1) 3.60(3) .
O(5) H(26) 2.499 4_545
O(5) H(33) 3.292 4_545
O(5) H(34) 2.773 4_545
O(5) H(40) 2.802 .
O(5) H(45) 3.242 .
O(6) H(20) 2.648 4_555
O(6) H(23) 3.325 4_555
O(6) H(25) 3.133 4_555
O(6) H(26) 3.090 4_545
O(6) H(27) 2.694 4_545
O(6) H(39) 3.285 3_656
O(6) H(42) 3.294 4_545
N(2) H(2) 3.56(4) 3_656
N(2) H(28) 3.526 3_656
N(2) H(29) 3.339 3_656
C(2) H(52) 2.925 2_555
C(3) H(42) 2.931 1_565
C(3) H(52) 3.223 2_555
C(4) H(32) 3.561 4_555
C(4) H(42) 3.285 1_565
C(7) H(46) 3.103 3_556
C(7) H(47) 3.399 3_556
C(7) H(51) 3.414 3_556
C(9) H(33) 3.358 2_555
C(9) H(47) 3.214 3_556
C(9) H(49) 3.415 2_555
C(11) H(28) 2.720 3_656
C(12) H(28) 2.978 3_656
C(12) H(37) 3.197 4_555
C(13) H(42) 3.136 1_565
C(14) H(37) 3.543 2_655
C(14) H(42) 3.433 1_565
C(16) H(39) 3.555 2_655
C(18) H(2) 2.81(4) 3_656
C(18) H(28) 3.369 3_656
C(18) H(40) 3.246 3_656
C(18) H(41) 3.391 3_656
C(21) H(24) 2.858 2_645
C(21) H(25) 3.534 2_645
C(22) H(17) 3.277 3_656
C(22) H(18) 3.504 3_656
C(22) H(23) 3.422 2_645
C(22) H(24) 3.034 2_645
C(25) H(5) 3.521 4_554
C(26) H(18) 3.513 4_554
C(27) H(18) 3.375 4_554
C(27) H(20) 3.589 2_645
C(27) H(25) 3.277 2_645
C(30) H(19) 3.422 1_545
C(31) H(4) 3.025 1_545
C(31) H(5) 3.258 1_545
C(31) H(19) 3.242 1_545
C(32) H(4) 3.486 1_545
C(34) H(9) 3.027 3_556
C(34) H(10) 3.508 3_556
C(34) H(15) 3.342 3_556
C(34) H(33) 3.492 4_545
C(35) H(14) 3.233 2_545
C(36) H(3) 3.399 2_545
C(36) H(14) 3.489 2_545
C(38) H(4) 3.265 4_555
C(38) H(11) 3.271 .
C(38) H(16) 3.580 3_556
C(38) H(22) 3.584 4_555
C(38) H(45) 3.574 .
C(38) H(51) 3.529 3_556
C(39) H(38) 3.367 2_655
C(39) H(40) 3.480 3_656
C(39) H(41) 3.144 3_656
H(1) S(2) 3.19(4) .
H(1) O(4) 1.93(4) .
H(1) O(5) 3.60(3) .
H(1) H(23) 3.356 4_555
H(1) H(28) 3.564 3_656
H(1) H(29) 3.539 3_656
H(2) O(4) 3.24(5) .
H(2) N(2) 3.56(4) 3_656
H(2) C(18) 2.81(4) 3_656
H(2) H(2) 3.06(6) 3_656
H(2) H(29) 3.081 3_656
H(3) F(4) 2.727 4_554
H(3) C(36) 3.399 2_555
H(3) H(52) 2.571 2_555
H(4) F(2) 3.007 2_555
H(4) F(4) 2.737 4_554
H(4) F(5) 2.671 4_554
H(4) C(31) 3.025 1_565
H(4) C(32) 3.486 1_565
H(4) C(38) 3.265 4_554
H(4) H(42) 2.369 1_565
H(4) H(43) 3.289 1_565
H(4) H(52) 3.174 2_555
H(4) H(53) 3.520 2_555
H(5) F(1) 3.481 2_555
H(5) C(25) 3.521 4_555
H(5) C(31) 3.258 1_565
H(5) H(32) 2.850 4_555
H(5) H(42) 3.032 1_565
H(6) O(3) 2.649 4_555
H(6) H(36) 3.484 4_555
H(7) O(4) 3.160 .
H(7) H(23) 3.116 4_555
H(8) F(6) 3.157 .
H(8) O(4) 2.497 .
H(9) F(6) 3.007 .
H(9) C(34) 3.027 3_556
H(9) H(44) 3.208 3_556
H(9) H(46) 2.624 3_556
H(9) H(47) 2.631 3_556
H(9) H(51) 2.962 3_556
H(10) S(1) 3.408 4_555
H(10) F(1) 3.151 4_555
H(10) O(2) 3.098 4_555
H(10) O(3) 2.991 4_555
H(10) C(34) 3.508 3_556
H(10) H(46) 2.893 3_556
H(10) H(47) 3.190 3_556
H(11) S(1) 3.468 4_555
H(11) F(4) 2.661 .
H(11) F(6) 2.892 .
H(11) O(2) 2.699 4_555
H(11) O(3) 3.325 4_555
H(11) O(4) 3.458 .
H(11) C(38) 3.271 .
H(11) H(21) 3.349 4_555
H(11) H(22) 3.279 4_555
H(11) H(23) 3.563 4_555
H(11) H(46) 3.199 3_556
H(11) H(51) 3.005 3_556
H(12) F(6) 3.126 3_556
H(12) H(47) 3.265 3_556
H(14) F(3) 3.079 2_555
H(14) C(35) 3.233 2_555
H(14) C(36) 3.489 2_555
H(14) H(49) 2.776 2_555
H(14) H(50) 3.247 2_555
H(14) H(52) 2.961 2_555
H(15) F(1) 3.552 4_555
H(15) C(34) 3.342 3_556
H(15) H(33) 3.255 2_555
H(15) H(46) 3.428 3_556
H(15) H(47) 2.669 3_556
H(16) F(5) 2.871 3_556
H(16) F(6) 3.132 3_556
H(16) C(38) 3.580 3_556
H(16) H(30) 3.111 2_555
H(16) H(31) 3.570 2_555
H(16) H(33) 2.804 2_555
H(16) H(43) 3.325 2_555
H(16) H(47) 2.971 3_556
H(16) H(49) 3.188 2_555
H(17) C(22) 3.277 3_656
H(17) H(28) 2.359 3_656
H(18) C(22) 3.504 3_656
H(18) C(26) 3.513 4_555
H(18) C(27) 3.375 4_555
H(18) H(24) 3.478 4_555
H(18) H(27) 3.377 3_656
H(18) H(28) 2.818 3_656
H(18) H(35) 3.470 4_555
H(18) H(36) 3.124 4_555
H(18) H(37) 2.513 4_555
H(19) C(30) 3.422 1_565
H(19) C(31) 3.242 1_565
H(19) H(19) 3.439 3_666
H(19) H(37) 3.446 2_655
H(19) H(41) 2.944 1_565
H(19) H(42) 2.630 1_565
H(20) F(4) 3.417 4_554
H(20) O(6) 2.648 4_554
H(20) C(27) 3.589 2_655
H(20) H(37) 3.181 2_655
H(20) H(39) 3.253 2_655
H(20) H(42) 3.215 1_565
H(21) H(11) 3.349 4_554
H(22) F(4) 2.436 4_554
H(22) C(38) 3.584 4_554
H(22) H(11) 3.279 4_554
H(23) S(2) 3.367 4_554
H(23) F(4) 3.388 4_554
H(23) O(4) 2.525 4_554
H(23) O(6) 3.325 4_554
H(23) C(22) 3.422 2_655
H(23) H(1) 3.356 4_554
H(23) H(7) 3.116 4_554
H(23) H(11) 3.563 4_554
H(23) H(28) 3.383 2_655
H(24) C(21) 2.858 2_655
H(24) C(22) 3.034 2_655
H(24) H(18) 3.478 4_554
H(24) H(27) 2.881 2_655
H(24) H(28) 3.164 2_655
H(25) O(4) 3.498 4_554
H(25) O(6) 3.133 4_554
H(25) C(21) 3.534 2_655
H(25) C(27) 3.277 2_655
H(25) H(38) 3.245 2_655
H(25) H(39) 2.597 2_655
H(26) S(2) 3.235 4_544
H(26) F(5) 3.472 4_544
H(26) O(5) 2.499 4_544
H(26) O(6) 3.090 4_544
H(27) O(6) 2.694 4_544
H(27) H(18) 3.377 3_656
H(27) H(24) 2.881 2_645
H(27) H(37) 3.005 2_645
H(28) N(2) 3.526 3_656
H(28) C(11) 2.720 3_656
H(28) C(12) 2.978 3_656
H(28) C(18) 3.369 3_656
H(28) H(1) 3.564 3_656
H(28) H(17) 2.359 3_656
H(28) H(18) 2.818 3_656
H(28) H(23) 3.383 2_645
H(28) H(24) 3.164 2_645
H(29) N(2) 3.339 3_656
H(29) H(1) 3.539 3_656
H(29) H(2) 3.081 3_656
H(30) H(16) 3.111 2_545
H(31) H(16) 3.570 2_545
H(32) C(4) 3.561 4_554
H(32) H(5) 2.850 4_554
H(33) O(5) 3.292 4_544
H(33) C(9) 3.358 2_545
H(33) C(34) 3.492 4_544
H(33) H(15) 3.255 2_545
H(33) H(16) 2.804 2_545
H(33) H(47) 3.179 4_544
H(33) H(48) 2.926 4_544
H(34) O(5) 2.773 4_544
H(34) H(41) 3.446 4_544
H(35) H(18) 3.470 4_554
H(36) H(6) 3.484 4_554
H(36) H(18) 3.124 4_554
H(37) C(12) 3.197 4_554
H(37) C(14) 3.543 2_645
H(37) H(18) 2.513 4_554
H(37) H(19) 3.446 2_645
H(37) H(20) 3.181 2_645
H(37) H(27) 3.005 2_655
H(38) C(39) 3.367 2_645
H(38) H(25) 3.245 2_645
H(38) H(41) 3.477 4_544
H(39) O(6) 3.285 3_656
H(39) C(16) 3.555 2_645
H(39) H(20) 3.253 2_645
H(39) H(25) 2.597 2_645
H(40) S(2) 3.593 .
H(40) O(4) 3.328 .
H(40) O(5) 2.802 .
H(40) C(18) 3.246 3_656
H(40) C(39) 3.480 3_656
H(41) C(18) 3.391 3_656
H(41) C(39) 3.144 3_656
H(41) H(19) 2.944 1_545
H(41) H(34) 3.446 4_545
H(41) H(38) 3.477 4_545
H(42) Fe(1) 3.545 1_545
H(42) F(5) 3.042 4_544
H(42) O(6) 3.294 4_544
H(42) C(3) 2.931 1_545
H(42) C(4) 3.285 1_545
H(42) C(13) 3.136 1_545
H(42) C(14) 3.433 1_545
H(42) H(4) 2.369 1_545
H(42) H(5) 3.032 1_545
H(42) H(19) 2.630 1_545
H(42) H(20) 3.215 1_545
H(43) F(2) 3.175 2_545
H(43) F(5) 2.435 4_544
H(43) H(4) 3.289 1_545
H(43) H(16) 3.325 2_545
H(44) F(6) 3.078 .
H(44) H(9) 3.208 3_556
H(45) S(2) 3.485 .
H(45) F(6) 2.698 .
H(45) O(4) 3.020 .
H(45) O(5) 3.242 .
H(45) C(38) 3.574 .
H(46) F(1) 2.910 2_545
H(46) O(2) 3.204 2_545
H(46) C(7) 3.103 3_556
H(46) H(9) 2.624 3_556
H(46) H(10) 2.893 3_556
H(46) H(11) 3.199 3_556
H(46) H(15) 3.428 3_556
H(47) F(1) 3.533 2_545
H(47) F(6) 2.760 .
H(47) C(7) 3.399 3_556
H(47) C(9) 3.214 3_556
H(47) H(9) 2.631 3_556
H(47) H(10) 3.190 3_556
H(47) H(12) 3.265 3_556
H(47) H(15) 2.669 3_556
H(47) H(16) 2.971 3_556
H(47) H(33) 3.179 4_545
H(48) F(1) 3.144 2_545
H(48) H(33) 2.926 4_545
H(49) C(9) 3.415 2_545
H(49) H(14) 2.776 2_545
H(49) H(16) 3.188 2_545
H(50) F(1) 3.600 2_545
H(50) F(2) 2.898 2_545
H(50) O(2) 3.053 2_545
H(50) H(14) 3.247 2_545
H(51) F(4) 3.121 3_556
H(51) F(6) 2.958 3_556
H(51) O(2) 3.157 2_545
H(51) C(7) 3.414 3_556
H(51) C(38) 3.529 3_556
H(51) H(9) 2.962 3_556
H(51) H(11) 3.005 3_556
H(52) F(4) 3.022 3_556
H(52) O(2) 2.781 2_545
H(52) C(2) 2.925 2_545
H(52) C(3) 3.223 2_545
H(52) H(3) 2.571 2_545
H(52) H(4) 3.174 2_545
H(52) H(14) 2.961 2_545
H(53) F(5) 3.533 3_556
H(53) H(4) 3.520 2_545
W(1) Fe(1) 4.5709(4) .
W(1) Fe(2) 4.3407(4) .
O(4) H(1) 1.93(4) .

loop_
_geom_torsion_atom_site_label_1
_geom_torsion_atom_site_label_2
_geom_torsion_atom_site_label_3
_geom_torsion_atom_site_label_4
_geom_torsion
P(1) W(1) P(2) C(10) 29.50(10)
P(1) W(1) P(2) C(15) -94.61(13)
P(1) W(1) P(2) C(17) 142.48(15)
P(2) W(1) P(1) C(1) 11.85(10)
P(2) W(1) P(1) C(6) -106.92(11)
P(2) W(1) P(1) C(8) 131.81(12)
P(1) W(1) P(3) C(19) -156.82(13)
P(1) W(1) P(3) C(24) -40.46(15)
P(1) W(1) P(3) C(26) 81.03(15)
P(3) W(1) P(1) C(1) -86.16(13)
P(3) W(1) P(1) C(6) 155.07(13)
P(3) W(1) P(1) C(8) 33.80(16)
P(1) W(1) P(4) C(28) -144.82(10)
P(1) W(1) P(4) C(33) -33.66(11)
P(1) W(1) P(4) C(35) 92.89(13)
P(4) W(1) P(1) C(1) -173.39(10)
P(4) W(1) P(1) C(6) 67.83(11)
P(4) W(1) P(1) C(8) -53.43(12)
P(1) W(1) O(1) S(1) 106.8(2)
O(1) W(1) P(1) C(1) -84.74(11)
O(1) W(1) P(1) C(6) 156.49(12)
O(1) W(1) P(1) C(8) 35.22(13)
P(1) W(1) N(1) N(2) -35(5)
N(1) W(1) P(1) C(1) 99.74(13)
N(1) W(1) P(1) C(6) -19.04(13)
N(1) W(1) P(1) C(8) -140.31(14)
P(2) W(1) P(3) C(19) 104.33(11)
P(2) W(1) P(3) C(24) -139.32(11)
P(2) W(1) P(3) C(26) -17.82(11)
P(3) W(1) P(2) C(10) -166.28(10)
P(3) W(1) P(2) C(15) 69.61(13)
P(3) W(1) P(2) C(17) -53.29(15)
P(2) W(1) P(4) C(28) -3.3(2)
P(2) W(1) P(4) C(33) 107.8(2)
P(2) W(1) P(4) C(35) -125.6(2)
P(4) W(1) P(2) C(10) -111.9(2)
P(4) W(1) P(2) C(15) 124.0(2)
P(4) W(1) P(2) C(17) 1.1(2)
P(2) W(1) O(1) S(1) 13.4(2)
O(1) W(1) P(2) C(10) 112.85(12)
O(1) W(1) P(2) C(15) -11.26(14)
O(1) W(1) P(2) C(17) -134.17(16)
P(2) W(1) N(1) N(2) 59(5)
N(1) W(1) P(2) C(10) -64.60(13)
N(1) W(1) P(2) C(15) 171.29(15)
N(1) W(1) P(2) C(17) 48.38(17)
P(3) W(1) P(4) C(28) 51.11(10)
P(3) W(1) P(4) C(33) 162.27(11)
P(3) W(1) P(4) C(35) -71.18(13)
P(4) W(1) P(3) C(19) -68.83(11)
P(4) W(1) P(3) C(24) 47.53(11)
P(4) W(1) P(3) C(26) 169.02(11)
P(3) W(1) O(1) S(1) -73.5(2)
O(1) W(1) P(3) C(19) -158.24(12)
O(1) W(1) P(3) C(24) -41.89(12)
O(1) W(1) P(3) C(26) 79.61(12)
P(3) W(1) N(1) N(2) 147(4)
N(1) W(1) P(3) C(19) 17.19(14)
N(1) W(1) P(3) C(24) 133.54(13)
N(1) W(1) P(3) C(26) -104.96(14)
P(4) W(1) O(1) S(1) -160.7(2)
O(1) W(1) P(4) C(28) 132.34(11)
O(1) W(1) P(4) C(33) -116.50(12)
O(1) W(1) P(4) C(35) 10.05(14)
P(4) W(1) N(1) N(2) -127(5)
N(1) W(1) P(4) C(28) -50.68(13)
N(1) W(1) P(4) C(33) 60.48(14)
N(1) W(1) P(4) C(35) -172.97(16)
O(1) W(1) N(1) N(2) -92(5)
N(1) W(1) O(1) S(1) 164.5(9)
C(1) Fe(1) C(2) C(3) 120.1(2)
C(2) Fe(1) C(1) P(1) 119.4(2)
C(2) Fe(1) C(1) C(5) -117.1(2)
C(1) Fe(1) C(3) C(2) -37.42(19)
C(1) Fe(1) C(3) C(4) 82.2(2)
C(3) Fe(1) C(1) P(1) 156.5(2)
C(3) Fe(1) C(1) C(2) 37.11(18)
C(3) Fe(1) C(1) C(5) -80.03(18)
C(1) Fe(1) C(4) C(3) -81.69(18)
C(1) Fe(1) C(4) C(5) 38.11(16)
C(4) Fe(1) C(1) P(1) -160.5(2)
C(4) Fe(1) C(1) C(2) 80.13(19)
C(4) Fe(1) C(1) C(5) -37.01(17)
C(1) Fe(1) C(5) C(4) -119.7(2)
C(5) Fe(1) C(1) P(1) -123.4(2)
C(5) Fe(1) C(1) C(2) 117.1(2)
C(1) Fe(1) C(10) P(2) 24.5(2)
C(1) Fe(1) C(10) C(11) -92.80(18)
C(1) Fe(1) C(10) C(14) 150.03(18)
C(10) Fe(1) C(1) P(1) 26.8(2)
C(10) Fe(1) C(1) C(2) -92.65(19)
C(10) Fe(1) C(1) C(5) 150.21(17)
C(1) Fe(1) C(11) C(10) 101.30(19)
C(1) Fe(1) C(11) C(12) -138.7(2)
C(11) Fe(1) C(1) P(1) -16.9(2)
C(11) Fe(1) C(1) C(2) -136.36(19)
C(11) Fe(1) C(1) C(5) 106.50(18)
C(1) Fe(1) C(12) C(11) 60.0(3)
C(1) Fe(1) C(12) C(13) 179.7(2)
C(12) Fe(1) C(1) P(1) -52.8(2)
C(12) Fe(1) C(1) C(2) -172.3(2)
C(12) Fe(1) C(1) C(5) 70.6(2)
C(1) Fe(1) C(13) C(12) -2.0(12)
C(1) Fe(1) C(13) C(14) 118.9(11)
C(13) Fe(1) C(1) P(1) -51.1(12)
C(13) Fe(1) C(1) C(2) -170.5(11)
C(13) Fe(1) C(1) C(5) 72.4(12)
C(1) Fe(1) C(14) C(10) -50.7(2)
C(1) Fe(1) C(14) C(13) -170.0(2)
C(14) Fe(1) C(1) P(1) 60.0(2)
C(14) Fe(1) C(1) C(2) -59.4(2)
C(14) Fe(1) C(1) C(5) -176.54(19)
C(2) Fe(1) C(3) C(4) 119.7(2)
C(3) Fe(1) C(2) C(1) -120.1(2)
C(2) Fe(1) C(4) C(3) -37.57(17)
C(2) Fe(1) C(4) C(5) 82.24(18)
C(4) Fe(1) C(2) C(1) -83.0(2)
C(4) Fe(1) C(2) C(3) 37.1(2)
C(2) Fe(1) C(5) C(1) 38.81(16)
C(2) Fe(1) C(5) C(4) -80.91(18)
C(5) Fe(1) C(2) C(1) -39.42(18)
C(5) Fe(1) C(2) C(3) 80.7(2)
C(2) Fe(1) C(10) P(2) -18.6(2)
C(2) Fe(1) C(10) C(11) -135.82(18)
C(2) Fe(1) C(10) C(14) 107.01(19)
C(10) Fe(1) C(2) C(1) 101.22(19)
C(10) Fe(1) C(2) C(3) -138.7(2)
C(2) Fe(1) C(11) C(10) 63.9(2)
C(2) Fe(1) C(11) C(12) -176.1(2)
C(11) Fe(1) C(2) C(1) 62.8(2)
C(11) Fe(1) C(2) C(3) -177.1(2)
C(2) Fe(1) C(12) C(11) 21.1(12)
C(2) Fe(1) C(12) C(13) 140.7(10)
C(12) Fe(1) C(2) C(1) 44.5(11)
C(12) Fe(1) C(2) C(3) 164.6(10)
C(2) Fe(1) C(13) C(12) -170.9(2)
C(2) Fe(1) C(13) C(14) -50.0(3)
C(13) Fe(1) C(2) C(1) 178.0(2)
C(13) Fe(1) C(2) C(3) -61.9(3)
C(2) Fe(1) C(14) C(10) -88.67(19)
C(2) Fe(1) C(14) C(13) 152.06(18)
C(14) Fe(1) C(2) C(1) 145.25(18)
C(14) Fe(1) C(2) C(3) -94.7(2)
C(3) Fe(1) C(4) C(5) 119.8(2)
C(4) Fe(1) C(3) C(2) -119.7(2)
C(3) Fe(1) C(5) C(1) 82.68(17)
C(3) Fe(1) C(5) C(4) -37.04(17)
C(5) Fe(1) C(3) C(2) -82.3(2)
C(5) Fe(1) C(3) C(4) 37.34(18)
C(3) Fe(1) C(10) P(2) -54.6(2)
C(3) Fe(1) C(10) C(11) -171.82(18)
C(3) Fe(1) C(10) C(14) 71.0(2)
C(10) Fe(1) C(3) C(2) 60.1(2)
C(10) Fe(1) C(3) C(4) 179.77(19)
C(3) Fe(1) C(11) C(10) 49.9(11)
C(3) Fe(1) C(11) C(12) 169.9(10)
C(11) Fe(1) C(3) C(2) 16.0(11)
C(11) Fe(1) C(3) C(4) 135.7(10)
C(3) Fe(1) C(12) C(11) -177.5(2)
C(3) Fe(1) C(12) C(13) -57.8(3)
C(12) Fe(1) C(3) C(2) -176.1(2)
C(12) Fe(1) C(3) C(4) -56.4(3)
C(3) Fe(1) C(13) C(12) 148.9(2)
C(3) Fe(1) C(13) C(14) -90.2(2)
C(13) Fe(1) C(3) C(2) 146.2(2)
C(13) Fe(1) C(3) C(4) -94.2(2)
C(3) Fe(1) C(14) C(10) -132.48(17)
C(3) Fe(1) C(14) C(13) 108.25(19)
C(14) Fe(1) C(3) C(2) 102.4(2)
C(14) Fe(1) C(3) C(4) -137.90(19)
C(4) Fe(1) C(5) C(1) 119.7(2)
C(5) Fe(1) C(4) C(3) -119.8(2)
C(4) Fe(1) C(10) P(2) -53.3(11)
C(4) Fe(1) C(10) C(11) -170.6(10)
C(4) Fe(1) C(10) C(14) 72.2(10)
C(10) Fe(1) C(4) C(3) -1.4(11)
C(10) Fe(1) C(4) C(5) 118.4(10)
C(4) Fe(1) C(11) C(10) 178.0(2)
C(4) Fe(1) C(11) C(12) -62.0(3)
C(11) Fe(1) C(4) C(3) -170.4(2)
C(11) Fe(1) C(4) C(5) -50.6(2)
C(4) Fe(1) C(12) C(11) 145.6(2)
C(4) Fe(1) C(12) C(13) -94.7(2)
C(12) Fe(1) C(4) C(3) 149.59(19)
C(12) Fe(1) C(4) C(5) -90.6(2)
C(4) Fe(1) C(13) C(12) 104.7(2)
C(4) Fe(1) C(13) C(14) -134.39(19)
C(13) Fe(1) C(4) C(3) 105.4(2)
C(13) Fe(1) C(4) C(5) -134.80(19)
C(4) Fe(1) C(14) C(10) -170.57(18)
C(4) Fe(1) C(14) C(13) 70.2(2)
C(14) Fe(1) C(4) C(3) 63.9(2)
C(14) Fe(1) C(4) C(5) -176.24(18)
C(5) Fe(1) C(10) P(2) 57.3(3)
C(5) Fe(1) C(10) C(11) -60.0(2)
C(5) Fe(1) C(10) C(14) -177.1(2)
C(10) Fe(1) C(5) C(1) -50.3(2)
C(10) Fe(1) C(5) C(4) -170.00(19)
C(5) Fe(1) C(11) C(10) 145.07(17)
C(5) Fe(1) C(11) C(12) -94.9(2)
C(11) Fe(1) C(5) C(1) -88.93(18)
C(11) Fe(1) C(5) C(4) 151.35(17)
C(5) Fe(1) C(12) C(11) 101.9(2)
C(5) Fe(1) C(12) C(13) -138.4(2)
C(12) Fe(1) C(5) C(1) -132.63(17)
C(12) Fe(1) C(5) C(4) 107.65(19)
C(5) Fe(1) C(13) C(12) 63.4(2)
C(5) Fe(1) C(13) C(14) -175.72(18)
C(13) Fe(1) C(5) C(1) -170.51(18)
C(13) Fe(1) C(5) C(4) 69.8(2)
C(5) Fe(1) C(14) C(10) 158.4(14)
C(5) Fe(1) C(14) C(13) 39.1(15)
C(14) Fe(1) C(5) C(1) 153.5(14)
C(14) Fe(1) C(5) C(4) 33.8(15)
C(10) Fe(1) C(11) C(12) 120.0(3)
C(11) Fe(1) C(10) P(2) 117.3(3)
C(11) Fe(1) C(10) C(14) -117.2(2)
C(10) Fe(1) C(12) C(11) -37.9(2)
C(10) Fe(1) C(12) C(13) 81.7(2)
C(12) Fe(1) C(10) P(2) 154.3(2)
C(12) Fe(1) C(10) C(11) 36.98(19)
C(12) Fe(1) C(10) C(14) -80.2(2)
C(10) Fe(1) C(13) C(12) -82.4(2)
C(10) Fe(1) C(13) C(14) 38.53(19)
C(13) Fe(1) C(10) P(2) -162.8(2)
C(13) Fe(1) C(10) C(11) 80.0(2)
C(13) Fe(1) C(10) C(14) -37.2(2)
C(10) Fe(1) C(14) C(13) -119.3(2)
C(14) Fe(1) C(10) P(2) -125.6(3)
C(14) Fe(1) C(10) C(11) 117.2(2)
C(11) Fe(1) C(12) C(13) 119.7(3)
C(12) Fe(1) C(11) C(10) -120.0(3)
C(11) Fe(1) C(13) C(12) -37.5(2)
C(11) Fe(1) C(13) C(14) 83.4(2)
C(13) Fe(1) C(11) C(10) -82.9(2)
C(13) Fe(1) C(11) C(12) 37.1(2)
C(11) Fe(1) C(14) C(10) 39.18(18)
C(11) Fe(1) C(14) C(13) -80.1(2)
C(14) Fe(1) C(11) C(10) -39.41(18)
C(14) Fe(1) C(11) C(12) 80.6(2)
C(12) Fe(1) C(13) C(14) 120.9(3)
C(13) Fe(1) C(12) C(11) -119.7(3)
C(12) Fe(1) C(14) C(10) 82.8(2)
C(12) Fe(1) C(14) C(13) -36.5(2)
C(14) Fe(1) C(12) C(11) -82.9(2)
C(14) Fe(1) C(12) C(13) 36.7(2)
C(13) Fe(1) C(14) C(10) 119.3(2)
C(14) Fe(1) C(13) C(12) -120.9(3)
C(19) Fe(2) C(20) C(21) 120.1(2)
C(20) Fe(2) C(19) P(3) 121.1(2)
C(20) Fe(2) C(19) C(23) -117.5(2)
C(19) Fe(2) C(21) C(20) -37.50(17)
C(19) Fe(2) C(21) C(22) 81.97(19)
C(21) Fe(2) C(19) P(3) 158.2(2)
C(21) Fe(2) C(19) C(20) 37.08(17)
C(21) Fe(2) C(19) C(23) -80.44(19)
C(19) Fe(2) C(22) C(21) -81.77(19)
C(19) Fe(2) C(22) C(23) 37.74(18)
C(22) Fe(2) C(19) P(3) -158.3(2)
C(22) Fe(2) C(19) C(20) 80.58(18)
C(22) Fe(2) C(19) C(23) -36.94(18)
C(19) Fe(2) C(23) C(22) -120.0(2)
C(23) Fe(2) C(19) P(3) -121.3(2)
C(23) Fe(2) C(19) C(20) 117.5(2)
C(19) Fe(2) C(28) P(4) -13.7(2)
C(19) Fe(2) C(28) C(29) -132.30(17)
C(19) Fe(2) C(28) C(32) 110.21(17)
C(28) Fe(2) C(19) P(3) -4.9(2)
C(28) Fe(2) C(19) C(20) -126.01(17)
C(28) Fe(2) C(19) C(23) 116.47(18)
C(19) Fe(2) C(29) C(28) 69.3(2)
C(19) Fe(2) C(29) C(30) -170.22(17)
C(29) Fe(2) C(19) P(3) -45.5(2)
C(29) Fe(2) C(19) C(20) -166.58(17)
C(29) Fe(2) C(19) C(23) 75.9(2)
C(19) Fe(2) C(30) C(29) 44.9(8)
C(19) Fe(2) C(30) C(31) 164.1(6)
C(30) Fe(2) C(19) P(3) -83.4(7)
C(30) Fe(2) C(19) C(20) 155.5(6)
C(30) Fe(2) C(19) C(23) 38.0(8)
C(19) Fe(2) C(31) C(30) -174.5(2)
C(19) Fe(2) C(31) C(32) -55.5(3)
C(31) Fe(2) C(19) P(3) 76.3(3)
C(31) Fe(2) C(19) C(20) -44.8(3)
C(31) Fe(2) C(19) C(23) -162.3(2)
C(19) Fe(2) C(32) C(28) -88.07(19)
C(19) Fe(2) C(32) C(31) 151.5(2)
C(32) Fe(2) C(19) P(3) 39.2(2)
C(32) Fe(2) C(19) C(20) -82.0(2)
C(32) Fe(2) C(19) C(23) 160.51(18)
C(20) Fe(2) C(21) C(22) 119.5(2)
C(21) Fe(2) C(20) C(19) -120.1(2)
C(20) Fe(2) C(22) C(21) -37.56(18)
C(20) Fe(2) C(22) C(23) 81.95(19)
C(22) Fe(2) C(20) C(19) -82.61(18)
C(22) Fe(2) C(20) C(21) 37.47(18)
C(20) Fe(2) C(23) C(19) 38.74(18)
C(20) Fe(2) C(23) C(22) -81.3(2)
C(23) Fe(2) C(20) C(19) -38.99(16)
C(23) Fe(2) C(20) C(21) 81.09(18)
C(20) Fe(2) C(28) P(4) -56.0(2)
C(20) Fe(2) C(28) C(29) -174.55(17)
C(20) Fe(2) C(28) C(32) 68.0(2)
C(28) Fe(2) C(20) C(19) 75.2(2)
C(28) Fe(2) C(20) C(21) -164.76(17)
C(20) Fe(2) C(29) C(28) 21.4(6)
C(20) Fe(2) C(29) C(30) 141.9(5)
C(29) Fe(2) C(20) C(19) 57.5(6)
C(29) Fe(2) C(20) C(21) 177.6(5)
C(20) Fe(2) C(30) C(29) -166.1(2)
C(20) Fe(2) C(30) C(31) -46.9(3)
C(30) Fe(2) C(20) C(19) -171.9(2)
C(30) Fe(2) C(20) C(21) -51.8(3)
C(20) Fe(2) C(31) C(30) 155.02(19)
C(20) Fe(2) C(31) C(32) -85.9(2)
C(31) Fe(2) C(20) C(19) 156.61(17)
C(31) Fe(2) C(20) C(21) -83.30(19)
C(20) Fe(2) C(32) C(28) -130.52(17)
C(20) Fe(2) C(32) C(31) 109.0(2)
C(32) Fe(2) C(20) C(19) 114.34(17)
C(32) Fe(2) C(20) C(21) -125.57(18)
C(21) Fe(2) C(22) C(23) 119.5(2)
C(22) Fe(2) C(21) C(20) -119.5(2)
C(21) Fe(2) C(23) C(19) 82.55(19)
C(21) Fe(2) C(23) C(22) -37.49(18)
C(23) Fe(2) C(21) C(20) -82.04(18)
C(23) Fe(2) C(21) C(22) 37.43(17)
C(21) Fe(2) C(28) P(4) -94.4(4)
C(21) Fe(2) C(28) C(29) 147.0(4)
C(21) Fe(2) C(28) C(32) 29.5(5)
C(28) Fe(2) C(21) C(20) 49.0(5)
C(28) Fe(2) C(21) C(22) 168.5(3)
C(21) Fe(2) C(29) C(28) -161.9(2)
C(21) Fe(2) C(29) C(30) -41.4(3)
C(29) Fe(2) C(21) C(20) -179.0(2)
C(29) Fe(2) C(21) C(22) -59.5(3)
C(21) Fe(2) C(30) C(29) 159.34(16)
C(21) Fe(2) C(30) C(31) -81.5(2)
C(30) Fe(2) C(21) C(20) 152.58(17)
C(30) Fe(2) C(21) C(22) -87.9(2)
C(21) Fe(2) C(31) C(30) 113.3(2)
C(21) Fe(2) C(31) C(32) -127.6(2)
C(31) Fe(2) C(21) C(20) 110.86(18)
C(31) Fe(2) C(21) C(22) -129.66(18)
C(21) Fe(2) C(32) C(28) -170.52(16)
C(21) Fe(2) C(32) C(31) 69.0(2)
C(32) Fe(2) C(21) C(20) 72.2(2)
C(32) Fe(2) C(21) C(22) -168.34(18)
C(22) Fe(2) C(23) C(19) 120.0(2)
C(23) Fe(2) C(22) C(21) -119.5(2)
C(22) Fe(2) C(28) P(4) 67.8(3)
C(22) Fe(2) C(28) C(29) -50.8(3)
C(22) Fe(2) C(28) C(32) -168.3(2)
C(28) Fe(2) C(22) C(21) -172.5(2)
C(28) Fe(2) C(22) C(23) -53.0(3)
C(22) Fe(2) C(29) C(28) 157.64(16)
C(22) Fe(2) C(29) C(30) -81.9(2)
C(29) Fe(2) C(22) C(21) 151.24(18)
C(29) Fe(2) C(22) C(23) -89.2(2)
C(22) Fe(2) C(30) C(29) 116.34(18)
C(22) Fe(2) C(30) C(31) -124.5(2)
C(30) Fe(2) C(22) C(21) 108.72(19)
C(30) Fe(2) C(22) C(23) -131.77(18)
C(22) Fe(2) C(31) C(30) 75.3(2)
C(22) Fe(2) C(31) C(32) -165.68(19)
C(31) Fe(2) C(22) C(21) 67.1(2)
C(31) Fe(2) C(22) C(23) -173.38(18)
C(22) Fe(2) C(32) C(28) 163.2(3)
C(22) Fe(2) C(32) C(31) 42.7(5)
C(32) Fe(2) C(22) C(21) 34.2(5)
C(32) Fe(2) C(22) C(23) 153.7(4)
C(23) Fe(2) C(28) P(4) 30.3(2)
C(23) Fe(2) C(28) C(29) -88.31(19)
C(23) Fe(2) C(28) C(32) 154.20(17)
C(28) Fe(2) C(23) C(19) -83.3(2)
C(28) Fe(2) C(23) C(22) 156.62(17)
C(23) Fe(2) C(29) C(28) 113.14(17)
C(23) Fe(2) C(29) C(30) -126.41(18)
C(29) Fe(2) C(23) C(19) -128.51(18)
C(29) Fe(2) C(23) C(22) 111.45(19)
C(23) Fe(2) C(30) C(29) 77.1(2)
C(23) Fe(2) C(30) C(31) -163.73(19)
C(30) Fe(2) C(23) C(19) -171.69(19)
C(30) Fe(2) C(23) C(22) 68.3(2)
C(23) Fe(2) C(31) C(30) 58.0(6)
C(23) Fe(2) C(31) C(32) 177.1(4)
C(31) Fe(2) C(23) C(19) 141.8(5)
C(31) Fe(2) C(23) C(22) 21.8(6)
C(23) Fe(2) C(32) C(28) -57.8(3)
C(23) Fe(2) C(32) C(31) -178.3(2)
C(32) Fe(2) C(23) C(19) -42.5(3)
C(32) Fe(2) C(23) C(22) -162.6(2)
C(28) Fe(2) C(29) C(30) 120.4(2)
C(29) Fe(2) C(28) P(4) 118.6(2)
C(29) Fe(2) C(28) C(32) -117.5(2)
C(28) Fe(2) C(30) C(29) -37.30(16)
C(28) Fe(2) C(30) C(31) 81.9(2)
C(30) Fe(2) C(28) P(4) 155.4(2)
C(30) Fe(2) C(28) C(29) 36.84(17)
C(30) Fe(2) C(28) C(32) -80.64(18)
C(28) Fe(2) C(31) C(30) -81.8(2)
C(28) Fe(2) C(31) C(32) 37.30(19)
C(31) Fe(2) C(28) P(4) -160.8(2)
C(31) Fe(2) C(28) C(29) 80.66(18)
C(31) Fe(2) C(28) C(32) -36.83(17)
C(28) Fe(2) C(32) C(31) -120.5(2)
C(32) Fe(2) C(28) P(4) -123.9(2)
C(32) Fe(2) C(28) C(29) 117.5(2)
C(29) Fe(2) C(30) C(31) 119.2(2)
C(30) Fe(2) C(29) C(28) -120.4(2)
C(29) Fe(2) C(31) C(30) -37.59(19)
C(29) Fe(2) C(31) C(32) 81.5(2)
C(31) Fe(2) C(29) C(28) -82.60(18)
C(31) Fe(2) C(29) C(30) 37.84(18)
C(29) Fe(2) C(32) C(28) 38.81(17)
C(29) Fe(2) C(32) C(31) -81.7(2)
C(32) Fe(2) C(29) C(28) -38.84(16)
C(32) Fe(2) C(29) C(30) 81.60(19)
C(30) Fe(2) C(31) C(32) 119.1(2)
C(31) Fe(2) C(30) C(29) -119.2(2)
C(30) Fe(2) C(32) C(28) 82.56(19)
C(30) Fe(2) C(32) C(31) -37.9(2)
C(32) Fe(2) C(30) C(29) -81.52(19)
C(32) Fe(2) C(30) C(31) 37.68(19)
C(31) Fe(2) C(32) C(28) 120.5(2)
C(32) Fe(2) C(31) C(30) -119.1(2)
O(2) S(1) O(1) W(1) -77.7(3)
O(3) S(1) O(1) W(1) 58.4(3)
O(1) S(1) C(37) F(1) -175.0(2)
O(1) S(1) C(37) F(2) 66.9(2)
O(1) S(1) C(37) F(3) -54.8(3)
C(37) S(1) O(1) W(1) 170.3(2)
O(2) S(1) C(37) F(1) 67.5(3)
O(2) S(1) C(37) F(2) -50.6(2)
O(2) S(1) C(37) F(3) -172.2(2)
O(3) S(1) C(37) F(1) -57.3(2)
O(3) S(1) C(37) F(2) -175.4(2)
O(3) S(1) C(37) F(3) 62.9(3)
O(4) S(2) C(38) F(4) -61.6(2)
O(4) S(2) C(38) F(5) 178.6(2)
O(4) S(2) C(38) F(6) 58.2(2)
O(5) S(2) C(38) F(4) 179.6(2)
O(5) S(2) C(38) F(5) 59.9(2)
O(5) S(2) C(38) F(6) -60.5(2)
O(6) S(2) C(38) F(4) 58.5(2)
O(6) S(2) C(38) F(5) -61.3(2)
O(6) S(2) C(38) F(6) 178.3(2)
W(1) P(1) C(1) Fe(1) -42.0(2)
W(1) P(1) C(1) C(2) 47.3(2)
W(1) P(1) C(1) C(5) -133.5(2)
W(1) P(1) C(6) C(7) -149.0(2)
W(1) P(1) C(8) C(9) -153.4(2)
C(1) P(1) C(6) C(7) 80.3(2)
C(6) P(1) C(1) Fe(1) 81.1(2)
C(6) P(1) C(1) C(2) 170.5(2)
C(6) P(1) C(1) C(5) -10.4(3)
C(1) P(1) C(8) C(9) -21.6(3)
C(8) P(1) C(1) Fe(1) -168.65(19)
C(8) P(1) C(1) C(2) -79.3(2)
C(8) P(1) C(1) C(5) 99.9(3)
C(6) P(1) C(8) C(9) 83.6(2)
C(8) P(1) C(6) C(7) -23.9(2)
W(1) P(2) C(10) Fe(1) -52.7(2)
W(1) P(2) C(10) C(11) 35.9(2)
W(1) P(2) C(10) C(14) -147.1(2)
W(1) P(2) C(15) C(16) -148.9(2)
W(1) P(2) C(17) C(18) -94.8(4)
W(1) P(2) C(17) C(39) -144.9(4)
C(10) P(2) C(15) C(16) 79.6(2)
C(15) P(2) C(10) Fe(1) 78.4(2)
C(15) P(2) C(10) C(11) 167.0(2)
C(15) P(2) C(10) C(14) -16.1(3)
C(10) P(2) C(17) C(18) 29.7(4)
C(10) P(2) C(17) C(39) -20.3(5)
C(17) P(2) C(10) Fe(1) -171.5(2)
C(17) P(2) C(10) C(11) -82.8(3)
C(17) P(2) C(10) C(14) 94.1(3)
C(15) P(2) C(17) C(18) 136.4(4)
C(15) P(2) C(17) C(39) 86.4(5)
C(17) P(2) C(15) C(16) -24.6(3)
W(1) P(3) C(19) Fe(2) 52.15(18)
W(1) P(3) C(19) C(20) 140.2(2)
W(1) P(3) C(19) C(23) -36.2(3)
W(1) P(3) C(24) C(25) 154.0(2)
W(1) P(3) C(26) C(27) 143.1(2)
C(19) P(3) C(24) C(25) -84.4(2)
C(24) P(3) C(19) Fe(2) -70.6(2)
C(24) P(3) C(19) C(20) 17.4(3)
C(24) P(3) C(19) C(23) -158.9(3)
C(19) P(3) C(26) C(27) 16.9(2)
C(26) P(3) C(19) Fe(2) -176.78(16)
C(26) P(3) C(19) C(20) -88.8(3)
C(26) P(3) C(19) C(23) 94.9(3)
C(24) P(3) C(26) C(27) -89.9(2)
C(26) P(3) C(24) C(25) 23.0(2)
W(1) P(4) C(28) Fe(2) -20.0(2)
W(1) P(4) C(28) C(29) 73.1(3)
W(1) P(4) C(28) C(32) -116.4(2)
W(1) P(4) C(33) C(34) -172.92(19)
W(1) P(4) C(35) C(36) -76.8(2)
C(28) P(4) C(33) C(34) -52.5(2)
C(33) P(4) C(28) Fe(2) -143.19(19)
C(33) P(4) C(28) C(29) -50.1(3)
C(33) P(4) C(28) C(32) 120.4(3)
C(28) P(4) C(35) C(36) 155.7(2)
C(35) P(4) C(28) Fe(2) 113.4(2)
C(35) P(4) C(28) C(29) -153.6(2)
C(35) P(4) C(28) C(32) 17.0(3)
C(33) P(4) C(35) C(36) 56.3(2)
C(35) P(4) C(33) C(34) 50.8(2)
Fe(1) C(1) C(2) C(3) -59.9(2)
Fe(1) C(1) C(5) C(4) 59.9(2)
P(1) C(1) C(2) Fe(1) -120.1(2)
P(1) C(1) C(2) C(3) -179.98(19)
P(1) C(1) C(5) Fe(1) 120.0(2)
P(1) C(1) C(5) C(4) 179.92(17)
C(2) C(1) C(5) Fe(1) -60.7(2)
C(2) C(1) C(5) C(4) -0.8(3)
C(5) C(1) C(2) Fe(1) 60.6(2)
C(5) C(1) C(2) C(3) 0.7(3)
Fe(1) C(2) C(3) C(4) -59.1(2)
C(1) C(2) C(3) Fe(1) 58.7(2)
C(1) C(2) C(3) C(4) -0.4(3)
Fe(1) C(3) C(4) C(5) -58.3(2)
C(2) C(3) C(4) Fe(1) 58.1(2)
C(2) C(3) C(4) C(5) -0.2(3)
Fe(1) C(4) C(5) C(1) -58.5(2)
C(3) C(4) C(5) Fe(1) 59.1(2)
C(3) C(4) C(5) C(1) 0.6(3)
Fe(1) C(10) C(11) C(12) -59.4(2)
Fe(1) C(10) C(14) C(13) 59.4(2)
P(2) C(10) C(11) Fe(1) -121.3(2)
P(2) C(10) C(11) C(12) 179.3(2)
P(2) C(10) C(14) Fe(1) 122.0(2)
P(2) C(10) C(14) C(13) -178.6(2)
C(11) C(10) C(14) Fe(1) -60.7(2)
C(11) C(10) C(14) C(13) -1.3(3)
C(14) C(10) C(11) Fe(1) 61.1(2)
C(14) C(10) C(11) C(12) 1.8(3)
Fe(1) C(11) C(12) C(13) -59.8(2)
C(10) C(11) C(12) Fe(1) 58.2(2)
C(10) C(11) C(12) C(13) -1.6(4)
Fe(1) C(12) C(13) C(14) -58.1(2)
C(11) C(12) C(13) Fe(1) 58.8(2)
C(11) C(12) C(13) C(14) 0.7(4)
Fe(1) C(13) C(14) C(10) -57.7(2)
C(12) C(13) C(14) Fe(1) 58.1(2)
C(12) C(13) C(14) C(10) 0.4(3)
P(2) C(17) C(18) C(39) -98.5(7)
P(2) C(17) C(39) C(18) 107.3(6)
Fe(2) C(19) C(20) C(21) -59.2(2)
Fe(2) C(19) C(23) C(22) 59.2(2)
P(3) C(19) C(20) Fe(2) -116.8(2)
P(3) C(19) C(20) C(21) -176.1(2)
P(3) C(19) C(23) Fe(2) 117.0(2)
P(3) C(19) C(23) C(22) 176.1(2)
C(20) C(19) C(23) Fe(2) -60.0(2)
C(20) C(19) C(23) C(22) -0.8(3)
C(23) C(19) C(20) Fe(2) 60.1(2)
C(23) C(19) C(20) C(21) 0.9(3)
Fe(2) C(20) C(21) C(22) -59.5(2)
C(19) C(20) C(21) Fe(2) 58.9(2)
C(19) C(20) C(21) C(22) -0.6(4)
Fe(2) C(21) C(22) C(23) -58.9(2)
C(20) C(21) C(22) Fe(2) 59.0(2)
C(20) C(21) C(22) C(23) 0.1(3)
Fe(2) C(22) C(23) C(19) -58.5(2)
C(21) C(22) C(23) Fe(2) 58.9(2)
C(21) C(22) C(23) C(19) 0.4(4)
Fe(2) C(28) C(29) C(30) -58.9(2)
Fe(2) C(28) C(32) C(31) 59.1(2)
P(4) C(28) C(29) Fe(2) -128.1(2)
P(4) C(28) C(29) C(30) 173.0(2)
P(4) C(28) C(32) Fe(2) 128.3(2)
P(4) C(28) C(32) C(31) -172.6(2)
C(29) C(28) C(32) Fe(2) -59.8(2)
C(29) C(28) C(32) C(31) -0.7(3)
C(32) C(28) C(29) Fe(2) 59.5(2)
C(32) C(28) C(29) C(30) 0.6(3)
Fe(2) C(29) C(30) C(31) -59.0(2)
C(28) C(29) C(30) Fe(2) 58.7(2)
C(28) C(29) C(30) C(31) -0.3(4)
Fe(2) C(30) C(31) C(32) -59.3(2)
C(29) C(30) C(31) Fe(2) 59.2(2)
C(29) C(30) C(31) C(32) -0.1(3)
Fe(2) C(31) C(32) C(28) -59.1(2)
C(30) C(31) C(32) Fe(2) 59.6(2)
C(30) C(31) C(32) C(28) 0.5(4)
